data_4103172
loop_
_publ_author_name
'Soo Hyuk Choi'
'Ilia A. Guzei'
'Lara C. Spencer'
'Samuel H. Gellman'

_publ_contact_author_address
;
Department of Chemistry
University of Wisconsin-Madison
1101 University Ave
Madison, WI  53706
USA
;
_publ_contact_author_email iguzei@chem.wisc.edu
_publ_contact_author_fax 608-262-0381
_publ_contact_author_name
;
Guzei, Ilia A. 
;
_publ_contact_author_phone 608-263-4694
_publ_section_title
;
 Crystallographic Characterization of 12-Helical Secondary Structure in
 \b-Peptides Containing Side Chain Groups
;
_journal_name_full 'Journal of the American Chemical Society'
_journal_page_first 13879
_journal_page_last 13885
_journal_paper_doi 10.1021/ja1062532
_journal_volume 132
_journal_year 2010
_chemical_absolute_configuration ad
_chemical_formula_sum 'C62 H94 Br N7 O12'
_chemical_formula_weight 1209.35
_chemical_name_systematic
; 
 ? 
;
_space_group_IT_number 1
_symmetry_cell_setting triclinic
_symmetry_space_group_name_Hall 'P 1'
_symmetry_space_group_name_H-M 'P 1'
_atom_sites_solution_hydrogens geom
_atom_sites_solution_primary direct
_atom_sites_solution_secondary difmap
_audit_creation_method
;
manual editing of the CIF file 
created by SHELXTL Ver. 6.10
and processed with modiCIfer-03272007. 
;
_audit_update_record
;
2008-05-28 # Formatted by publCIF
;
_cell_angle_alpha 105.2770(10)
_cell_angle_beta 97.8850(10)
_cell_angle_gamma 94.0840(10)
_cell_formula_units_Z 2
_cell_length_a 9.45820(10)
_cell_length_b 15.6589(3)
_cell_length_c 23.4440(4)
_cell_measurement_reflns_used 9245
_cell_measurement_temperature 100(2)
_cell_measurement_theta_max 68.81
_cell_measurement_theta_min 2.94
_cell_volume 3296.80(9)
_computing_cell_refinement 'SAINT Ver. 7.24A (Bruker-AXS, 2007)'
_computing_data_collection 'APEX2 Ver. 2.1-4 (Bruker-AXS, 2007)'
_computing_data_reduction 'SAINT Ver. 7.24A'
_computing_molecular_graphics SHELXTL
_computing_publication_material SHELXTL
_computing_structure_refinement SHELXTL
_computing_structure_solution 'SHELXTL (Sheldrick, 2008)'
_diffrn_ambient_temperature 100(2)
_diffrn_measured_fraction_theta_full 0.952
_diffrn_measured_fraction_theta_max 0.952
_diffrn_measurement_device_type 'Bruker SMART APEX2 area detector'
_diffrn_measurement_method '0.50\% \w and 0.5 \% \f scans'
_diffrn_radiation_monochromator graphite
_diffrn_radiation_source 'fine-focus sealed tube'
_diffrn_radiation_type CuK\a
_diffrn_radiation_wavelength 1.54178
_diffrn_reflns_av_R_equivalents 0.0205
_diffrn_reflns_av_sigmaI/netI 0.0234
_diffrn_reflns_limit_h_max 11
_diffrn_reflns_limit_h_min -11
_diffrn_reflns_limit_k_max 18
_diffrn_reflns_limit_k_min -15
_diffrn_reflns_limit_l_max 28
_diffrn_reflns_limit_l_min -28
_diffrn_reflns_number 47947
_diffrn_reflns_theta_full 69.57
_diffrn_reflns_theta_max 69.57
_diffrn_reflns_theta_min 1.98
_exptl_absorpt_coefficient_mu 1.352
_exptl_absorpt_correction_T_max 0.8332
_exptl_absorpt_correction_T_min 0.6206
_exptl_absorpt_correction_type none
_exptl_absorpt_process_details empirical
_exptl_crystal_colour colorless
_exptl_crystal_density_diffrn 1.218
_exptl_crystal_density_method 'not measured'
_exptl_crystal_description block
_exptl_crystal_F_000 1292
_exptl_crystal_size_max 0.39
_exptl_crystal_size_mid 0.28
_exptl_crystal_size_min 0.14
_refine_diff_density_max 1.582
_refine_diff_density_min -1.172
_refine_diff_density_rms 0.097
_refine_ls_abs_structure_details 'Flack H D (1983), Acta Cryst. A39, 876-881'
_refine_ls_abs_structure_Flack 0.017(14)
_refine_ls_extinction_method none
_refine_ls_goodness_of_fit_ref 0.987
_refine_ls_hydrogen_treatment constr
_refine_ls_matrix_type full
_refine_ls_number_parameters 1255
_refine_ls_number_reflns 18942
_refine_ls_number_restraints 59
_refine_ls_restrained_S_all 0.999
_refine_ls_R_factor_all 0.0704
_refine_ls_R_factor_gt 0.0689
_refine_ls_shift/su_max 0.001
_refine_ls_shift/su_mean 0.000
_refine_ls_structure_factor_coef Fsqd
_refine_ls_weighting_details 'calc w=1/[\s^2^(Fo^2^)+(0.1382P)^2^+4.0399P] where P=(Fo^2^+2Fc^2^)/3'
_refine_ls_weighting_scheme calc
_refine_ls_wR_factor_gt 0.1916
_refine_ls_wR_factor_ref 0.1940
_reflns_number_gt 18435
_reflns_number_total 18942
_reflns_threshold_expression >2\s(I)
_cod_data_source_file ja1062532_si_006.cif
_cod_data_source_block gellman100b
_cod_database_code 4103172

loop_
_symmetry_equiv_pos_as_xyz
'x, y, z'

loop_
_atom_site_label
_atom_site_type_symbol
_atom_site_fract_x
_atom_site_fract_y
_atom_site_fract_z
_atom_site_U_iso_or_equiv
_atom_site_adp_type
_atom_site_occupancy
_atom_site_symmetry_multiplicity
_atom_site_calc_flag
_atom_site_refinement_flags
_atom_site_disorder_assembly
_atom_site_disorder_group
Br1 Br -0.27703(12) 0.55467(11) 0.62446(3) 0.0508(4) Uani 0.930(8) 1 d P A 1
Br2 Br -0.22123(9) 1.08757(11) 1.13007(3) 0.0586(5) Uani 0.937(5) 1 d P B 1
Br1A Br -0.235(2) 0.5887(15) 0.6312(6) 0.046(4) Uiso 0.070(8) 1 d P A 2
Br2A Br -0.2625(17) 1.0455(9) 1.1230(4) 0.027(3) Uiso 0.063(5) 1 d P B 2
O1 O 0.0232(4) -0.4086(2) 0.28221(15) 0.0397(8) Uani 1 1 d . . .
O2 O -0.0224(3) -0.2632(2) 0.30554(14) 0.0329(7) Uani 1 1 d . . .
O3 O 0.1834(4) -0.1033(2) 0.43624(14) 0.0351(7) Uani 1 1 d . . .
O4 O 0.3752(4) -0.0292(2) 0.32360(15) 0.0408(8) Uani 1 1 d . C .
O5 O 0.0266(3) 0.1351(2) 0.35349(14) 0.0292(6) Uani 1 1 d . C .
O6 O 0.3522(4) 0.2730(2) 0.44824(15) 0.0379(7) Uani 1 1 d . C .
O7 O 0.3261(3) 0.3283(2) 0.26813(13) 0.0298(7) Uani 1 1 d . C .
O8 O 0.1707(3) 0.5347(2) 0.40863(13) 0.0326(7) Uani 1 1 d . C .
O9 O 0.4679(4) 0.6592(2) 0.48088(15) 0.0361(7) Uani 1 1 d . . .
O10 O 0.3684(3) 0.5613(2) 0.52360(13) 0.0318(7) Uani 1 1 d . . .
O11 O 0.0487(4) 0.0980(2) 0.78466(13) 0.0346(7) Uani 1 1 d . . .
O12 O -0.0125(3) 0.2399(2) 0.80340(14) 0.0315(7) Uani 1 1 d . . .
O13 O 0.2006(4) 0.4121(2) 0.93627(15) 0.0406(8) Uani 1 1 d . . .
O14 O 0.3739(4) 0.4838(2) 0.82176(14) 0.0345(7) Uani 1 1 d . E .
O15 O 0.0314(3) 0.6457(2) 0.85321(14) 0.0320(7) Uani 1 1 d . E .
O16 O 0.3766(5) 0.7873(2) 0.95483(15) 0.0469(9) Uani 1 1 d . E .
O17 O 0.3445(3) 0.8367(2) 0.76927(14) 0.0335(7) Uani 1 1 d . E .
O18 O 0.2104(3) 1.0517(2) 0.91165(13) 0.0289(6) Uani 1 1 d . E .
O19 O 0.5049(3) 1.1758(2) 0.97579(14) 0.0324(7) Uani 1 1 d . . .
O20 O 0.4171(3) 1.0840(2) 1.02526(12) 0.0276(6) Uani 1 1 d . . .
N1 N 0.0019(4) -0.3424(3) 0.37475(16) 0.0305(8) Uani 1 1 d . . .
H1N H 0.0143 -0.3953 0.3798 0.037 Uiso 1 1 calc R . .
N2 N 0.3445(4) -0.2020(3) 0.43126(18) 0.0341(8) Uani 1 1 d . . .
H2N H 0.3720 -0.2494 0.4412 0.041 Uiso 1 1 calc R . .
N3 N 0.1634(4) -0.1192(3) 0.29262(16) 0.0327(8) Uani 1 1 d . C .
H3N H 0.1218 -0.1733 0.2879 0.039 Uiso 1 1 calc R . .
N4 N 0.0808(4) 0.0524(3) 0.41715(17) 0.0316(8) Uani 1 1 d . C .
H4N H 0.0727 -0.0018 0.4216 0.038 Uiso 1 1 calc R . .
N5 N 0.4105(4) 0.1529(2) 0.38182(16) 0.0257(7) Uani 1 1 d . C .
H5N H 0.4146 0.0950 0.3729 0.031 Uiso 1 1 calc R . .
N6 N 0.1446(4) 0.2643(2) 0.30174(16) 0.0270(7) Uani 1 1 d . C .
H6N H 0.1070 0.2140 0.3064 0.032 Uiso 1 1 calc R . .
N7 N 0.3239(4) 0.4351(2) 0.41876(15) 0.0241(7) Uani 1 1 d . C .
H7N H 0.3344 0.3798 0.4190 0.029 Uiso 1 1 calc R . .
N8 N 0.0302(4) 0.1699(3) 0.87671(15) 0.0299(8) Uani 1 1 d . . .
H8N H 0.0522 0.1197 0.8840 0.036 Uiso 1 1 calc R . .
N9 N 0.3617(4) 0.3134(3) 0.93019(19) 0.0358(9) Uani 1 1 d . E .
H9N H 0.3906 0.2664 0.9403 0.043 Uiso 1 1 calc R . .
N10 N 0.1659(4) 0.3910(3) 0.79170(15) 0.0285(8) Uani 1 1 d . E .
H10N H 0.1265 0.3363 0.7867 0.034 Uiso 1 1 calc R . .
N11 N 0.0892(4) 0.5671(3) 0.91969(18) 0.0359(9) Uani 1 1 d . E .
H11N H 0.0844 0.5133 0.9247 0.043 Uiso 1 1 calc R . .
N12 N 0.4159(4) 0.6638(3) 0.88603(17) 0.0306(8) Uani 1 1 d . E .
H12N H 0.4094 0.6052 0.8760 0.037 Uiso 1 1 calc R . .
N13 N 0.1720(4) 0.7776(2) 0.80951(15) 0.0253(7) Uani 1 1 d . E .
H13N H 0.1362 0.7289 0.8169 0.030 Uiso 1 1 calc R . .
N14 N 0.3616(4) 0.9510(2) 0.92340(15) 0.0235(7) Uani 1 1 d . E .
H14N H 0.3714 0.8962 0.9251 0.028 Uiso 1 1 calc R . .
C1 C -0.1323(7) -0.3978(5) 0.1913(3) 0.0590(16) Uani 1 1 d . . .
H1A H -0.2093 -0.4314 0.2030 0.089 Uiso 1 1 calc R . .
H1B H -0.1422 -0.4141 0.1475 0.089 Uiso 1 1 calc R . .
H1C H -0.1387 -0.3338 0.2065 0.089 Uiso 1 1 calc R . .
C2 C 0.1369(6) -0.3644(4) 0.2053(2) 0.0459(13) Uani 1 1 d . . .
H2A H 0.1205 -0.3015 0.2158 0.069 Uiso 1 1 calc R . .
H2B H 0.1455 -0.3844 0.1628 0.069 Uiso 1 1 calc R . .
H2C H 0.2257 -0.3717 0.2297 0.069 Uiso 1 1 calc R . .
C3 C 0.0266(8) -0.5191(4) 0.1933(3) 0.0595(17) Uani 1 1 d . . .
H3A H 0.1225 -0.5311 0.2089 0.089 Uiso 1 1 calc R . .
H3B H 0.0129 -0.5358 0.1495 0.089 Uiso 1 1 calc R . .
H3C H -0.0462 -0.5541 0.2064 0.089 Uiso 1 1 calc R . .
C4 C 0.0118(6) -0.4195(4) 0.2172(2) 0.0419(12) Uani 1 1 d . . .
C5 C -0.0012(4) -0.3315(3) 0.3194(2) 0.0289(9) Uani 1 1 d . . .
C6 C -0.0145(5) -0.2707(3) 0.42635(19) 0.0302(9) Uani 1 1 d . . .
H6 H -0.0562 -0.2218 0.4119 0.036 Uiso 1 1 calc R . .
C7 C -0.1098(5) -0.2986(3) 0.4671(2) 0.0362(10) Uani 1 1 d . . .
H7A H -0.0831 -0.3543 0.4759 0.043 Uiso 1 1 calc R . .
H7B H -0.2122 -0.3076 0.4486 0.043 Uiso 1 1 calc R . .
C8 C -0.0817(6) -0.2208(4) 0.5241(2) 0.0429(12) Uani 1 1 d . . .
H8A H -0.0933 -0.2419 0.5596 0.051 Uiso 1 1 calc R . .
H8B H -0.1487 -0.1758 0.5213 0.051 Uiso 1 1 calc R . .
C9 C 0.0747(6) -0.1815(4) 0.5282(2) 0.0372(10) Uani 1 1 d . . .
H9A H 0.0794 -0.1169 0.5316 0.045 Uiso 1 1 calc R . .
H9B H 0.1357 -0.1899 0.5637 0.045 Uiso 1 1 calc R . .
C10 C 0.1266(5) -0.2314(3) 0.4704(2) 0.0313(9) Uani 1 1 d . . .
H10 H 0.1800 -0.2812 0.4780 0.038 Uiso 1 1 calc R . .
C11 C 0.2200(5) -0.1735(3) 0.44472(18) 0.0295(9) Uani 1 1 d . . .
C12 C 0.4364(5) -0.1563(3) 0.4005(2) 0.0361(10) Uani 1 1 d . C .
H12 H 0.4443 -0.0906 0.4190 0.043 Uiso 1 1 calc R . .
C13 C 0.5881(6) -0.1873(4) 0.4027(3) 0.0527(14) Uani 1 1 d D . .
H13A H 0.6623 -0.1355 0.4121 0.063 Uiso 0.686(11) 1 calc PR C 1
H13B H 0.6059 -0.2194 0.4336 0.063 Uiso 0.686(11) 1 calc PR C 1
H13C H 0.6510 -0.1563 0.4411 0.063 Uiso 0.314(11) 1 calc PR C 2
H13D H 0.5843 -0.2525 0.3966 0.063 Uiso 0.314(11) 1 calc PR C 2
C15 C 0.5042(5) -0.2008(4) 0.3000(2) 0.0602(16) Uani 1 1 d D . .
H15A H 0.5600 -0.1464 0.2973 0.072 Uiso 0.686(11) 1 calc PR C 1
H15B H 0.4737 -0.2416 0.2593 0.072 Uiso 0.686(11) 1 calc PR C 1
H15C H 0.5061 -0.1721 0.2671 0.072 Uiso 0.314(11) 1 calc PR C 2
H15D H 0.5030 -0.2659 0.2836 0.072 Uiso 0.314(11) 1 calc PR C 2
C14 C 0.5915(5) -0.2472(4) 0.3424(2) 0.057(2) Uani 0.686(11) 1 d PRD C 1
H14A H 0.5453 -0.3078 0.3380 0.068 Uiso 0.686(11) 1 calc PR C 1
H14B H 0.6913 -0.2510 0.3343 0.068 Uiso 0.686(11) 1 calc PR C 1
C14B C 0.6361(16) -0.1609(13) 0.3522(7) 0.057(2) Uani 0.314(11) 1 d PD C 2
H14C H 0.7247 -0.1872 0.3420 0.068 Uiso 0.314(11) 1 calc PR C 2
H14D H 0.6534 -0.0953 0.3609 0.068 Uiso 0.314(11) 1 calc PR C 2
C16 C 0.3752(5) -0.1780(3) 0.3321(2) 0.0365(10) Uani 1 1 d . C .
H16 H 0.3029 -0.2319 0.3208 0.044 Uiso 1 1 calc R . .
C17 C 0.3039(5) -0.1013(3) 0.31640(19) 0.0332(10) Uani 1 1 d . . .
C18 C 0.0754(6) -0.0555(3) 0.2742(2) 0.0385(11) Uani 1 1 d D . .
H18A H 0.1371 -0.0034 0.2702 0.046 Uiso 0.649(12) 1 calc PR C 1
H18B H 0.1424 -0.0018 0.2767 0.046 Uiso 0.351(12) 1 calc PR C 2
C22 C -0.0299(5) -0.0245(3) 0.3174(2) 0.0353(10) Uani 1 1 d D C .
H22A H -0.0438 -0.0711 0.3388 0.042 Uiso 0.649(12) 1 calc PR C 1
H22B H -0.0549 -0.0719 0.3370 0.042 Uiso 0.351(12) 1 calc PR C 2
C19 C -0.0384(12) -0.0977(6) 0.2146(3) 0.0411(14) Uani 0.649(12) 1 d PD C 1
H19A H -0.0296 -0.0621 0.1858 0.049 Uiso 0.649(12) 1 calc PR C 1
H19B H -0.0194 -0.1592 0.1957 0.049 Uiso 0.649(12) 1 calc PR C 1
C20 C -0.1880(10) -0.0985(6) 0.2302(4) 0.0411(14) Uani 0.649(12) 1 d PD C 1
H20A H -0.2157 -0.1536 0.2411 0.049 Uiso 0.649(12) 1 calc PR C 1
H20B H -0.2590 -0.0940 0.1962 0.049 Uiso 0.649(12) 1 calc PR C 1
C21 C -0.1780(9) -0.0162(7) 0.2840(4) 0.0411(14) Uani 0.649(12) 1 d PD C 1
H21A H -0.2553 -0.0205 0.3080 0.049 Uiso 0.649(12) 1 calc PR C 1
H21B H -0.1790 0.0396 0.2718 0.049 Uiso 0.649(12) 1 calc PR C 1
C19B C 0.022(2) -0.0967(12) 0.2104(5) 0.0411(14) Uani 0.351(12) 1 d PD C 2
H19C H 0.0556 -0.1557 0.1960 0.049 Uiso 0.351(12) 1 calc PR C 2
H19D H 0.0485 -0.0580 0.1854 0.049 Uiso 0.351(12) 1 calc PR C 2
C20B C -0.134(2) -0.1040(11) 0.2122(7) 0.0411(14) Uani 0.351(12) 1 d PD C 2
H20C H -0.1671 -0.1613 0.2191 0.049 Uiso 0.351(12) 1 calc PR C 2
H20D H -0.1893 -0.0998 0.1741 0.049 Uiso 0.351(12) 1 calc PR C 2
C21B C -0.1548(16) -0.0249(12) 0.2649(7) 0.0411(14) Uani 0.351(12) 1 d PD C 2
H21C H -0.2500 -0.0336 0.2769 0.049 Uiso 0.351(12) 1 calc PR C 2
H21D H -0.1465 0.0318 0.2537 0.049 Uiso 0.351(12) 1 calc PR C 2
C23 C 0.0271(4) 0.0628(3) 0.36463(19) 0.0266(9) Uani 1 1 d . . .
C24 C 0.1525(5) 0.1244(3) 0.46819(18) 0.0295(9) Uani 1 1 d . . .
H24 H 0.1156 0.1815 0.4651 0.035 Uiso 1 1 calc R C .
C25 C 0.1206(5) 0.1066(4) 0.5268(2) 0.0370(10) Uani 1 1 d . C .
H25A H 0.1441 0.0462 0.5273 0.044 Uiso 1 1 calc R . .
H25B H 0.1831 0.1500 0.5610 0.044 Uiso 1 1 calc R . .
C26 C -0.0331(5) 0.1137(4) 0.5344(2) 0.0402(11) Uani 1 1 d . . .
C27 C -0.1358(6) 0.0386(5) 0.5162(3) 0.0545(14) Uani 1 1 d . C .
H27 H -0.1079 -0.0183 0.4987 0.065 Uiso 1 1 calc R . .
C28 C -0.2762(6) 0.0466(5) 0.5234(3) 0.0637(18) Uani 1 1 d . . .
H28 H -0.3453 -0.0045 0.5102 0.076 Uiso 1 1 calc R C .
C29 C -0.3168(7) 0.1277(6) 0.5494(3) 0.071(2) Uani 1 1 d . C .
H29 H -0.4137 0.1325 0.5553 0.085 Uiso 1 1 calc R . .
C30 C -0.2164(7) 0.2044(6) 0.5678(3) 0.070(2) Uani 1 1 d . . .
H30 H -0.2452 0.2611 0.5852 0.083 Uiso 1 1 calc R C .
C31 C -0.0757(6) 0.1958(5) 0.5601(3) 0.0532(14) Uani 1 1 d . C .
H31 H -0.0070 0.2471 0.5726 0.064 Uiso 1 1 calc R . .
C32 C 0.3161(5) 0.1330(3) 0.46862(18) 0.0295(9) Uani 1 1 d . C .
H32A H 0.3658 0.1580 0.5104 0.035 Uiso 1 1 calc R . .
H32B H 0.3459 0.0729 0.4533 0.035 Uiso 1 1 calc R . .
C33 C 0.3622(4) 0.1912(3) 0.43133(19) 0.0286(9) Uani 1 1 d . . .
C34 C 0.4574(5) 0.2004(3) 0.3408(2) 0.0299(9) Uani 1 1 d D . .
H34A H 0.4731 0.2658 0.3612 0.036 Uiso 0.837(10) 1 calc PR C 1
H34B H 0.4736 0.2658 0.3612 0.036 Uiso 0.163(10) 1 calc PR C 2
C38 C 0.3464(5) 0.1824(3) 0.28212(18) 0.0317(10) Uani 1 1 d D C .
H38A H 0.2722 0.1333 0.2815 0.038 Uiso 0.837(10) 1 calc PR C 1
H38B H 0.2763 0.1287 0.2763 0.038 Uiso 0.163(10) 1 calc PR C 2
C35 C 0.5973(8) 0.1694(7) 0.3183(4) 0.0517(11) Uani 0.837(10) 1 d PD C 1
H35A H 0.6622 0.2210 0.3168 0.062 Uiso 0.837(10) 1 calc PR C 1
H35B H 0.6485 0.1382 0.3451 0.062 Uiso 0.837(10) 1 calc PR C 1
C36 C 0.5506(8) 0.1082(5) 0.2576(3) 0.0517(11) Uani 0.837(10) 1 d PD C 1
H36A H 0.5177 0.0479 0.2598 0.062 Uiso 0.837(10) 1 calc PR C 1
H36B H 0.6300 0.1040 0.2339 0.062 Uiso 0.837(10) 1 calc PR C 1
C37 C 0.4267(9) 0.1498(5) 0.2298(3) 0.0517(11) Uani 0.837(10) 1 d PD C 1
H37A H 0.4628 0.1998 0.2153 0.062 Uiso 0.837(10) 1 calc PR C 1
H37B H 0.3647 0.1051 0.1962 0.062 Uiso 0.837(10) 1 calc PR C 1
C35B C 0.600(3) 0.166(4) 0.3299(14) 0.0517(11) Uani 0.163(10) 1 d PD C 2
H35C H 0.6808 0.1979 0.3616 0.062 Uiso 0.163(10) 1 calc PR C 2
H35D H 0.5972 0.1009 0.3249 0.062 Uiso 0.163(10) 1 calc PR C 2
C36B C 0.605(2) 0.1895(18) 0.2716(12) 0.0517(11) Uani 0.163(10) 1 d PD C 2
H36C H 0.6345 0.2540 0.2795 0.062 Uiso 0.163(10) 1 calc PR C 2
H36D H 0.6744 0.1560 0.2493 0.062 Uiso 0.163(10) 1 calc PR C 2
C37B C 0.457(2) 0.1653(13) 0.2358(9) 0.0517(11) Uani 0.163(10) 1 d PD C 2
H37C H 0.4438 0.1020 0.2122 0.062 Uiso 0.163(10) 1 calc PR C 2
H37D H 0.4409 0.2026 0.2078 0.062 Uiso 0.163(10) 1 calc PR C 2
C39 C 0.2719(5) 0.2653(3) 0.28211(17) 0.0260(8) Uani 1 1 d . . .
C40 C 0.0661(4) 0.3417(3) 0.31559(18) 0.0260(8) Uani 1 1 d . . .
H40 H 0.1081 0.3887 0.2990 0.031 Uiso 1 1 calc R C .
C41 C -0.0949(5) 0.3201(3) 0.2904(2) 0.0330(10) Uani 1 1 d . C .
H41A H -0.1337 0.2627 0.2955 0.040 Uiso 1 1 calc R . .
H41B H -0.1140 0.3181 0.2475 0.040 Uiso 1 1 calc R . .
C42 C -0.1588(5) 0.3992(3) 0.3292(2) 0.0353(10) Uani 1 1 d . . .
H42A H -0.1400 0.4540 0.3167 0.042 Uiso 1 1 calc R C .
H42B H -0.2637 0.3857 0.3268 0.042 Uiso 1 1 calc R . .
C43 C -0.0797(5) 0.4092(3) 0.3925(2) 0.0347(10) Uani 1 1 d . C .
H43A H -0.1309 0.3705 0.4121 0.042 Uiso 1 1 calc R . .
H43B H -0.0725 0.4717 0.4172 0.042 Uiso 1 1 calc R . .
C44 C 0.0725(4) 0.3807(3) 0.38465(18) 0.0258(8) Uani 1 1 d . C .
H44 H 0.0937 0.3340 0.4056 0.031 Uiso 1 1 calc R . .
C45 C 0.1909(4) 0.4585(3) 0.40620(17) 0.0244(8) Uani 1 1 d . . .
C46 C 0.4503(4) 0.5004(3) 0.43200(19) 0.0287(9) Uani 1 1 d . . .
C47 C 0.4780(6) 0.5263(3) 0.3755(2) 0.0378(11) Uani 1 1 d . C .
H47A H 0.4867 0.4726 0.3439 0.057 Uiso 1 1 calc R . .
H47B H 0.5672 0.5667 0.3846 0.057 Uiso 1 1 calc R . .
H47C H 0.3978 0.5562 0.3618 0.057 Uiso 1 1 calc R . .
C48 C 0.5788(5) 0.4608(3) 0.4576(2) 0.0342(10) Uani 1 1 d . C .
H48A H 0.5546 0.4384 0.4908 0.051 Uiso 1 1 calc R . .
H48B H 0.6611 0.5069 0.4723 0.051 Uiso 1 1 calc R . .
H48C H 0.6033 0.4117 0.4262 0.051 Uiso 1 1 calc R . .
C49 C 0.4290(5) 0.5844(3) 0.48052(19) 0.0292(9) Uani 1 1 d . C .
C50 C 0.3362(5) 0.6324(3) 0.5717(2) 0.0374(11) Uani 1 1 d . . .
H50A H 0.3406 0.6889 0.5602 0.045 Uiso 1 1 calc R . .
H50B H 0.4081 0.6401 0.6081 0.045 Uiso 1 1 calc R . .
C51 C 0.1870(5) 0.6101(3) 0.58463(18) 0.0327(10) Uani 1 1 d . A .
C52 C 0.1032(5) 0.5305(3) 0.55529(19) 0.0356(10) Uani 1 1 d . . .
H52 H 0.1401 0.4867 0.5265 0.043 Uiso 1 1 calc R . .
C53 C -0.0341(5) 0.5136(3) 0.56725(19) 0.0350(10) Uani 1 1 d . A .
H53 H -0.0909 0.4588 0.5466 0.042 Uiso 1 1 calc R . .
C54 C -0.0872(5) 0.5763(4) 0.60894(19) 0.0365(11) Uani 1 1 d . . .
C55 C -0.0044(6) 0.6553(4) 0.6410(2) 0.0441(12) Uani 1 1 d . A .
H55 H -0.0403 0.6971 0.6714 0.053 Uiso 1 1 calc R D 2
C56 C 0.1320(5) 0.6723(4) 0.6281(2) 0.0375(10) Uani 1 1 d . . .
H56 H 0.1887 0.7270 0.6491 0.045 Uiso 1 1 calc R A .
C1A C -0.1219(6) 0.0921(4) 0.6943(2) 0.0508(14) Uani 1 1 d . . .
H1A1 H -0.1891 0.0617 0.7128 0.076 Uiso 1 1 calc R . .
H1A2 H -0.1401 0.0656 0.6508 0.076 Uiso 1 1 calc R . .
H1A3 H -0.1352 0.1555 0.7034 0.076 Uiso 1 1 calc R . .
C2A C 0.1418(6) 0.1434(4) 0.7031(2) 0.0441(12) Uani 1 1 d . . .
H2A1 H 0.1228 0.2053 0.7183 0.066 Uiso 1 1 calc R . .
H2A2 H 0.1357 0.1284 0.6594 0.066 Uiso 1 1 calc R . .
H2A3 H 0.2382 0.1360 0.7212 0.066 Uiso 1 1 calc R . .
C3A C 0.0614(8) -0.0147(4) 0.6985(2) 0.0514(14) Uani 1 1 d . . .
H3A1 H 0.1632 -0.0188 0.7112 0.077 Uiso 1 1 calc R . .
H3A2 H 0.0381 -0.0362 0.6547 0.077 Uiso 1 1 calc R . .
H3A3 H 0.0024 -0.0512 0.7164 0.077 Uiso 1 1 calc R . .
C4A C 0.0311(6) 0.0819(3) 0.71895(19) 0.0381(11) Uani 1 1 d . . .
C5A C 0.0191(4) 0.1753(3) 0.82018(18) 0.0250(8) Uani 1 1 d . . .
C6A C 0.0078(4) 0.2427(3) 0.92654(18) 0.0290(9) Uani 1 1 d . . .
H6A H -0.0352 0.2898 0.9104 0.035 Uiso 1 1 calc R . .
C7A C -0.0897(5) 0.2143(4) 0.9667(2) 0.0355(10) Uani 1 1 d . . .
H7A1 H -0.0605 0.1604 0.9775 0.043 Uiso 1 1 calc R . .
H7A2 H -0.1914 0.2025 0.9469 0.043 Uiso 1 1 calc R . .
C8A C -0.0670(6) 0.2955(4) 1.0220(2) 0.0460(13) Uani 1 1 d . . .
H8A1 H -0.0807 0.2770 1.0583 0.055 Uiso 1 1 calc R . .
H8A2 H -0.1354 0.3388 1.0166 0.055 Uiso 1 1 calc R . .
C9A C 0.0899(6) 0.3369(4) 1.0274(2) 0.0456(13) Uani 1 1 d . . .
H9A1 H 0.0925 0.4009 1.0291 0.055 Uiso 1 1 calc R . .
H9A2 H 0.1491 0.3313 1.0642 0.055 Uiso 1 1 calc R . .
C10A C 0.1469(5) 0.2853(3) 0.97155(19) 0.0321(10) Uani 1 1 d . . .
H10A H 0.2019 0.2373 0.9812 0.039 Uiso 1 1 calc R . .
C11A C 0.2393(5) 0.3427(3) 0.94533(19) 0.0330(10) Uani 1 1 d . . .
C12A C 0.4490(5) 0.3575(4) 0.8971(2) 0.0420(12) Uani 1 1 d D . .
H12A H 0.4614 0.4234 0.9156 0.050 Uiso 0.730(11) 1 calc PR E 1
H12B H 0.4492 0.4231 0.9144 0.050 Uiso 0.270(11) 1 calc PR E 2
C16A C 0.3812(5) 0.3354(3) 0.8296(2) 0.0371(10) Uani 1 1 d D E .
H16A H 0.3087 0.2819 0.8202 0.045 Uiso 0.730(11) 1 calc PR E 1
H16B H 0.3105 0.2809 0.8193 0.045 Uiso 0.270(11) 1 calc PR E 2
C13A C 0.5990(9) 0.3223(7) 0.8932(4) 0.0523(10) Uiso 0.730(11) 1 d PD E 1
H13E H 0.6750 0.3730 0.9021 0.063 Uiso 0.730(11) 1 calc PR E 1
H13F H 0.6200 0.2884 0.9229 0.063 Uiso 0.730(11) 1 calc PR E 1
C14A C 0.5961(9) 0.2659(6) 0.8338(3) 0.0523(10) Uiso 0.730(11) 1 d PD E 1
H14E H 0.5525 0.2048 0.8299 0.063 Uiso 0.730(11) 1 calc PR E 1
H14F H 0.6944 0.2629 0.8239 0.063 Uiso 0.730(11) 1 calc PR E 1
C15A C 0.5008(9) 0.3112(8) 0.7911(4) 0.0523(10) Uiso 0.730(11) 1 d PD E 1
H15E H 0.5538 0.3647 0.7857 0.063 Uiso 0.730(11) 1 calc PR E 1
H15F H 0.4630 0.2690 0.7514 0.063 Uiso 0.730(11) 1 calc PR E 1
C13C C 0.6019(18) 0.337(2) 0.9088(9) 0.0523(10) Uiso 0.270(11) 1 d PD E 2
H13G H 0.6576 0.3808 0.9449 0.063 Uiso 0.270(11) 1 calc PR E 2
H13H H 0.6068 0.2763 0.9131 0.063 Uiso 0.270(11) 1 calc PR E 2
C14C C 0.6503(18) 0.3462(14) 0.8543(8) 0.0523(10) Uiso 0.270(11) 1 d PD E 2
H14G H 0.7316 0.3109 0.8460 0.063 Uiso 0.270(11) 1 calc PR E 2
H14H H 0.6821 0.4094 0.8581 0.063 Uiso 0.270(11) 1 calc PR E 2
C15C C 0.5184(18) 0.310(2) 0.8025(8) 0.0523(10) Uiso 0.270(11) 1 d PD E 2
H15G H 0.5274 0.3381 0.7696 0.063 Uiso 0.270(11) 1 calc PR E 2
H15H H 0.5139 0.2451 0.7864 0.063 Uiso 0.270(11) 1 calc PR E 2
C17A C 0.3064(5) 0.4104(3) 0.81472(18) 0.0292(9) Uani 1 1 d . . .
C18A C 0.0753(5) 0.4532(3) 0.77469(19) 0.0321(10) Uani 1 1 d . . .
H18C H 0.1356 0.5052 0.7699 0.039 Uiso 1 1 calc R E .
C19A C -0.0354(8) 0.4099(4) 0.7158(3) 0.0567(16) Uani 1 1 d . E .
H19E H -0.0332 0.4470 0.6876 0.068 Uiso 1 1 calc R . .
H19F H -0.0121 0.3497 0.6958 0.068 Uiso 1 1 calc R . .
C20A C -0.1809(6) 0.4042(5) 0.7343(3) 0.0615(17) Uani 1 1 d . . .
H20E H -0.1989 0.3503 0.7479 0.074 Uiso 1 1 calc R E .
H20F H -0.2580 0.4037 0.7010 0.074 Uiso 1 1 calc R . .
C21A C -0.1705(6) 0.4887(4) 0.7856(3) 0.0625(18) Uani 1 1 d . E .
H21E H -0.1727 0.5425 0.7709 0.075 Uiso 1 1 calc R . .
H21F H -0.2484 0.4864 0.8096 0.075 Uiso 1 1 calc R . .
C22A C -0.0248(5) 0.4859(3) 0.8210(2) 0.0374(10) Uani 1 1 d . E .
H22C H -0.0358 0.4403 0.8435 0.045 Uiso 1 1 calc R . .
C23A C 0.0341(4) 0.5749(3) 0.8663(2) 0.0280(9) Uani 1 1 d . . .
C24A C 0.1567(5) 0.6402(3) 0.9703(2) 0.0359(10) Uani 1 1 d D . .
H24A H 0.1209 0.6970 0.9658 0.043 Uiso 0.679(5) 1 calc PR E 1
H24B H 0.1230 0.6965 0.9638 0.043 Uiso 0.321(5) 1 calc PR E 2
C25A C 0.1168(11) 0.6225(13) 1.0281(5) 0.0621(10) Uani 0.679(5) 1 d PD E 1
H25C H 0.1508 0.5653 1.0313 0.075 Uiso 0.679(5) 1 calc PR E 1
H25D H 0.1694 0.6700 1.0628 0.075 Uiso 0.679(5) 1 calc PR E 1
C26A C -0.0415(4) 0.6183(5) 1.0326(3) 0.0621(10) Uani 0.679(5) 1 d PGD E 1
C27A C -0.1324(6) 0.5390(4) 1.0141(2) 0.0621(10) Uani 0.679(5) 1 d PGD E 1
H27A H -0.0964 0.4847 0.9965 0.075 Uiso 0.679(5) 1 calc PR E 1
C28A C -0.2758(6) 0.5391(4) 1.0212(3) 0.0621(10) Uani 0.679(5) 1 d PGD E 1
H28A H -0.3379 0.4848 1.0086 0.075 Uiso 0.679(5) 1 calc PR E 1
C29A C -0.3284(4) 0.6185(5) 1.0469(3) 0.0621(10) Uani 0.679(5) 1 d PGD E 1
H29A H -0.4264 0.6185 1.0518 0.075 Uiso 0.679(5) 1 calc PR E 1
C30A C -0.2375(6) 0.6978(4) 1.0655(3) 0.0621(10) Uani 0.679(5) 1 d PGD E 1
H30A H -0.2734 0.7521 1.0830 0.075 Uiso 0.679(5) 1 calc PR E 1
C31A C -0.0940(5) 0.6977(4) 1.0583(3) 0.0621(10) Uani 0.679(5) 1 d PGD E 1
H31A H -0.0319 0.7519 1.0710 0.075 Uiso 0.679(5) 1 calc PR E 1
C25B C 0.116(2) 0.631(2) 1.0299(10) 0.0621(10) Uani 0.321(5) 1 d PD E 2
H25E H 0.1126 0.5678 1.0308 0.075 Uiso 0.321(5) 1 calc PR E 2
H25F H 0.1870 0.6673 1.0641 0.075 Uiso 0.321(5) 1 calc PR E 2
C26B C -0.03184(19) 0.66267(10) 1.03412(5) 0.0621(10) Uani 0.321(5) 1 d PGD E 2
C27B C -0.1450(2) 0.59478(10) 1.01651(6) 0.0621(10) Uani 0.321(5) 1 d PGD E 2
H27B H -0.1263 0.5344 1.0046 0.075 Uiso 0.321(5) 1 calc PR E 2
C28B C -0.2857(2) 0.61528(11) 1.01633(7) 0.0621(10) Uani 0.321(5) 1 d PGD E 2
H28B H -0.3630 0.5689 1.0043 0.075 Uiso 0.321(5) 1 calc PR E 2
C29B C -0.31309(17) 0.70367(12) 1.03375(7) 0.0621(10) Uani 0.321(5) 1 d PGD E 2
H29B H -0.4092 0.7177 1.0336 0.075 Uiso 0.321(5) 1 calc PR E 2
C30B C -0.19990(16) 0.77156(11) 1.05136(6) 0.0621(10) Uani 0.321(5) 1 d PGD E 2
H30B H -0.2187 0.8320 1.0633 0.075 Uiso 0.321(5) 1 calc PR E 2
C31B C -0.05927(16) 0.75106(10) 1.05155(5) 0.0621(10) Uani 0.321(5) 1 d PGD E 2
H31B H 0.0181 0.7975 1.0636 0.075 Uiso 0.321(5) 1 calc PR E 2
C32A C 0.32124(16) 0.64817(8) 0.97414(4) 0.0364(10) Uani 1 1 d G E .
H32C H 0.3665 0.6745 1.0165 0.044 Uiso 1 1 calc R . .
H32D H 0.3514 0.5878 0.9606 0.044 Uiso 1 1 calc R . .
C33A C 0.37430(13) 0.70444(8) 0.93679(4) 0.0337(10) Uani 1 1 d G . .
C34A C 0.47196(10) 0.70887(8) 0.84540(4) 0.0303(9) Uani 1 1 d G . .
H34C H 0.4898 0.7743 0.8655 0.036 Uiso 1 1 calc R E .
C35A C 0.61221(10) 0.67542(9) 0.82775(5) 0.0428(12) Uani 1 1 d G E .
H35E H 0.6095 0.6102 0.8215 0.051 Uiso 1 1 calc R . .
H35F H 0.6958 0.7058 0.8585 0.051 Uiso 1 1 calc R . .
C36A C 0.61712(10) 0.70057(9) 0.76831(5) 0.0498(13) Uani 1 1 d G . .
H36E H 0.6412 0.7655 0.7757 0.060 Uiso 1 1 calc R E .
H36F H 0.6875 0.6686 0.7457 0.060 Uiso 1 1 calc R . .
C37A C 0.46313(10) 0.66987(8) 0.73535(4) 0.0404(11) Uani 1 1 d G E .
H37E H 0.4508 0.6050 0.7155 0.049 Uiso 1 1 calc R . .
H37F H 0.4388 0.7018 0.7047 0.049 Uiso 1 1 calc R . .
C38A C 0.36737(10) 0.69268(8) 0.78466(4) 0.0291(9) Uani 1 1 d G E .
H38C H 0.2942 0.6408 0.7796 0.035 Uiso 1 1 calc R . .
C39A C 0.29288(10) 0.77521(8) 0.78605(4) 0.0276(9) Uani 1 1 d G . .
C40A C 0.09611(10) 0.85616(8) 0.82360(4) 0.0256(8) Uani 1 1 d G . .
H40A H 0.1358 0.9016 0.8052 0.031 Uiso 1 1 calc R E .
C41A C -0.06547(10) 0.83552(9) 0.80214(4) 0.0317(9) Uani 1 1 d G E .
H41C H -0.1034 0.7799 0.8101 0.038 Uiso 1 1 calc R . .
H41D H -0.0897 0.8300 0.7588 0.038 Uiso 1 1 calc R . .
C42A C -0.12494(11) 0.91789(10) 0.84020(5) 0.0338(10) Uani 1 1 d G . .
H42C H -0.1069 0.9709 0.8256 0.041 Uiso 1 1 calc R E .
H42D H -0.2292 0.9060 0.8400 0.041 Uiso 1 1 calc R . .
C43A C -0.03846(10) 0.93007(9) 0.90273(4) 0.0336(10) Uani 1 1 d G E .
H43C H -0.0883 0.8945 0.9248 0.040 Uiso 1 1 calc R . .
H43D H -0.0265 0.9935 0.9261 0.040 Uiso 1 1 calc R . .
C44A C 0.10854(10) 0.89790(8) 0.89302(4) 0.0267(9) Uani 1 1 d G E .
H44A H 0.1301 0.8522 0.9148 0.032 Uiso 1 1 calc R . .
C45A C 0.23037(11) 0.97463(8) 0.91138(4) 0.0222(8) Uani 1 1 d G . .
C46A C 0.48953(12) 1.01502(8) 0.93375(5) 0.0230(8) Uani 1 1 d G . .
C47A C 0.51452(14) 1.03417(8) 0.87423(5) 0.0316(9) Uani 1 1 d G E .
H47D H 0.5168 0.9778 0.8439 0.047 Uiso 1 1 calc R . .
H47E H 0.6062 1.0714 0.8806 0.047 Uiso 1 1 calc R . .
H47F H 0.4364 1.0655 0.8604 0.047 Uiso 1 1 calc R . .
C48A C 0.61899(10) 0.97482(9) 0.95924(5) 0.0293(9) Uani 1 1 d G E .
H48D H 0.6032 0.9641 0.9973 0.044 Uiso 1 1 calc R . .
H48E H 0.7060 1.0164 0.9659 0.044 Uiso 1 1 calc R . .
H48F H 0.6303 0.9184 0.9308 0.044 Uiso 1 1 calc R . .
C49A C 0.46978(13) 1.10169(8) 0.97894(5) 0.0259(9) Uani 1 1 d G E .
C50A C 0.38506(14) 1.15840(8) 1.07164(5) 0.0322(9) Uani 1 1 d G . .
H50C H 0.3893 1.2133 1.0582 0.039 Uiso 1 1 calc R . .
H50D H 0.4563 1.1685 1.1085 0.039 Uiso 1 1 calc R . .
C51A C 0.23367(13) 1.13608(8) 1.08429(4) 0.0308(9) Uani 1 1 d G B .
C52A C 0.15350(12) 1.05491(9) 1.05878(4) 0.0309(9) Uani 1 1 d G . .
H52A H 0.1908 1.0096 1.0312 0.037 Uiso 1 1 calc R . .
C53A C 0.01711(12) 1.03864(9) 1.07316(4) 0.0404(11) Uani 1 1 d G B .
H53A H -0.0382 0.9822 1.0569 0.048 Uiso 1 1 calc R . .
C54A C -0.03426(13) 1.10811(10) 1.11204(5) 0.0426(13) Uani 1 1 d G . .
C55A C 0.04836(15) 1.19021(10) 1.13894(5) 0.0515(15) Uani 1 1 d G B .
H55A H 0.0117 1.2359 1.1665 0.062 Uiso 1 1 calc R . .
C56A C 0.18020(15) 1.20382(9) 1.12536(5) 0.0422(12) Uani 1 1 d G . .
H56A H 0.2373 1.2593 1.1435 0.051 Uiso 1 1 calc R B .
O1S O 0.24036(15) 0.33584(9) 0.55333(5) 0.0655(8) Uani 1 1 d R . .
C1S C 0.29472(15) 0.40553(8) 0.65685(5) 0.0655(8) Uani 1 1 d R . .
C2S C 0.35486(15) 0.38335(8) 0.59882(5) 0.0655(8) Uani 1 1 d R . .
C3S C 0.48159(16) 0.32954(9) 0.60160(5) 0.0655(8) Uani 1 1 d R . .
H1S1 H 0.2592 0.3444 0.6674 0.079 Uiso 1 1 d R . .
H2S1 H 0.3760 0.4452 0.6937 0.079 Uiso 1 1 d R . .
H3S1 H 0.2028 0.4431 0.6531 0.079 Uiso 1 1 d R . .
H4S1 H 0.3902 0.4460 0.5894 0.079 Uiso 1 1 d R . .
H5S1 H 0.5224 0.3135 0.5590 0.079 Uiso 1 1 d R . .
H6S1 H 0.5697 0.3667 0.6364 0.079 Uiso 1 1 d R . .
H7S1 H 0.4496 0.2672 0.6114 0.079 Uiso 1 1 d R . .
H8S1 H 0.2761 0.3186 0.5161 0.079 Uiso 1 1 d R . .
O2S O 0.4929(3) 0.33132(14) 0.17795(5) 0.122(2) Uani 1 1 d R . .
C4S C 0.5885(3) 0.40099(16) 0.11203(6) 0.122(2) Uani 1 1 d R . .
C5S C 0.5530(3) 0.41518(14) 0.17457(6) 0.122(2) Uani 1 1 d R . .
C6S C 0.4508(3) 0.48536(14) 0.18902(5) 0.122(2) Uani 1 1 d R . .
H1S2 H 0.4906 0.3799 0.0790 0.146 Uiso 1 1 d R . .
H2S2 H 0.6404 0.4624 0.1069 0.146 Uiso 1 1 d R . .
H3S2 H 0.6605 0.3494 0.1029 0.146 Uiso 1 1 d R . .
H4S2 H 0.6533 0.4366 0.2069 0.146 Uiso 1 1 d R . .
H5S2 H 0.4256 0.4939 0.2342 0.146 Uiso 1 1 d R . .
H6S2 H 0.4981 0.5498 0.1868 0.146 Uiso 1 1 d R . .
H7S2 H 0.3505 0.4660 0.1573 0.146 Uiso 1 1 d R . .
H8S2 H 0.4656 0.3386 0.2167 0.146 Uiso 1 1 d R . .
O3S O 0.2445(3) -0.15508(14) 0.05859(7) 0.0789(10) Uani 1 1 d R . .
C7S C 0.3542(3) -0.17606(13) 0.14939(7) 0.0789(10) Uani 1 1 d R . .
C8S C 0.3333(3) -0.10918(14) 0.11362(7) 0.0789(10) Uani 1 1 d R . .
C9S C 0.4746(3) -0.06842(14) 0.10325(7) 0.0789(10) Uani 1 1 d R . .
H1S3 H 0.4101 -0.2300 0.1260 0.095 Uiso 1 1 d R . .
H2S3 H 0.4175 -0.1444 0.1935 0.095 Uiso 1 1 d R . .
H3S3 H 0.2507 -0.2049 0.1553 0.095 Uiso 1 1 d R . .
H4S3 H 0.2773 -0.0556 0.1383 0.095 Uiso 1 1 d R . .
H5S3 H 0.4568 -0.0210 0.0768 0.095 Uiso 1 1 d R . .
H6S3 H 0.5419 -0.0327 0.1457 0.095 Uiso 1 1 d R . .
H7S3 H 0.5330 -0.1204 0.0792 0.095 Uiso 1 1 d R . .
H8S3 H 0.2324 -0.1150 0.0341 0.095 Uiso 1 1 d R . .
O4S O 0.38146(16) 0.84251(9) 0.65548(4) 0.0966(12) Uani 1 1 d R . .
C10S C 0.62977(17) 0.85605(10) 0.65352(6) 0.0966(12) Uani 1 1 d R . .
C11S C 0.49723(19) 0.90466(9) 0.65448(5) 0.0966(12) Uani 1 1 d R . .
C12S C 0.4677(2) 0.94231(9) 0.60118(5) 0.0966(12) Uani 1 1 d R . .
H1S4 H 0.6173 0.8010 0.6127 0.116 Uiso 1 1 d R . .
H2S4 H 0.7246 0.9010 0.6550 0.116 Uiso 1 1 d R . .
H3S4 H 0.6468 0.8289 0.6919 0.116 Uiso 1 1 d R . .
H4S4 H 0.5129 0.9598 0.6958 0.116 Uiso 1 1 d R . .
H5S4 H 0.3707 0.9764 0.6025 0.116 Uiso 1 1 d R . .
H6S4 H 0.5566 0.9905 0.6009 0.116 Uiso 1 1 d R . .
H7S4 H 0.4527 0.8889 0.5594 0.116 Uiso 1 1 d R . .
H8S4 H 0.2948 0.8707 0.6544 0.116 Uiso 1 1 d R . .

loop_
_atom_site_aniso_label
_atom_site_aniso_U_11
_atom_site_aniso_U_22
_atom_site_aniso_U_33
_atom_site_aniso_U_23
_atom_site_aniso_U_13
_atom_site_aniso_U_12
Br1 0.0415(5) 0.0662(9) 0.0424(4) 0.0057(4) 0.0191(3) 0.0031(6)
Br2 0.0306(4) 0.1064(13) 0.0394(3) 0.0162(5) 0.0154(2) 0.0093(6)
O1 0.053(2) 0.0286(19) 0.0357(17) 0.0050(13) 0.0114(14) -0.0009(15)
O2 0.0343(16) 0.0226(18) 0.0421(17) 0.0117(13) 0.0037(13) -0.0009(12)
O3 0.0408(17) 0.0269(19) 0.0407(17) 0.0127(13) 0.0051(13) 0.0138(13)
O4 0.056(2) 0.0237(19) 0.0390(17) 0.0043(13) 0.0151(15) -0.0159(15)
O5 0.0279(14) 0.0283(18) 0.0371(16) 0.0192(13) 0.0046(12) 0.0034(12)
O6 0.0504(19) 0.0217(19) 0.0440(18) 0.0069(14) 0.0144(15) 0.0150(14)
O7 0.0382(16) 0.0219(17) 0.0374(15) 0.0112(12) 0.0254(13) 0.0083(12)
O8 0.0390(17) 0.0203(18) 0.0348(15) 0.0018(12) 0.0029(13) 0.0066(12)
O9 0.0393(17) 0.0209(18) 0.0447(18) 0.0053(13) 0.0021(14) 0.0037(13)
O10 0.0390(16) 0.0258(18) 0.0286(14) 0.0000(12) 0.0083(12) 0.0134(13)
O11 0.0500(18) 0.0304(19) 0.0235(14) 0.0066(12) 0.0072(13) 0.0065(14)
O12 0.0336(15) 0.0270(18) 0.0355(15) 0.0139(13) 0.0020(12) 0.0021(12)
O13 0.0473(19) 0.032(2) 0.0414(18) 0.0083(14) 0.0022(14) 0.0147(15)
O14 0.0394(17) 0.0250(18) 0.0370(16) 0.0058(13) 0.0082(13) -0.0044(13)
O15 0.0291(15) 0.033(2) 0.0344(15) 0.0126(13) 0.0021(12) 0.0039(12)
O16 0.084(3) 0.022(2) 0.0371(18) 0.0077(14) 0.0113(17) 0.0176(17)
O17 0.0345(15) 0.0323(19) 0.0363(16) 0.0076(13) 0.0199(13) 0.0014(13)
O18 0.0291(14) 0.0243(18) 0.0337(15) 0.0074(12) 0.0050(12) 0.0085(12)
O19 0.0394(17) 0.0217(17) 0.0374(16) 0.0100(12) 0.0072(13) 0.0035(12)
O20 0.0352(15) 0.0279(17) 0.0207(13) 0.0041(11) 0.0102(11) 0.0095(12)
N1 0.040(2) 0.020(2) 0.0323(18) 0.0073(15) 0.0058(15) 0.0097(15)
N2 0.0343(19) 0.023(2) 0.046(2) 0.0112(16) 0.0036(16) 0.0071(15)
N3 0.048(2) 0.020(2) 0.0274(17) 0.0042(14) 0.0075(15) -0.0077(16)
N4 0.042(2) 0.021(2) 0.0362(19) 0.0154(15) 0.0055(16) 0.0082(15)
N5 0.0282(16) 0.0149(18) 0.0337(18) 0.0072(13) 0.0031(14) 0.0028(13)
N6 0.0358(19) 0.0131(18) 0.0354(18) 0.0063(14) 0.0193(15) 0.0009(14)
N7 0.0271(16) 0.0155(18) 0.0317(17) 0.0060(13) 0.0125(13) 0.0032(13)
N8 0.039(2) 0.024(2) 0.0279(17) 0.0072(14) 0.0021(15) 0.0122(15)
N9 0.0294(18) 0.030(2) 0.050(2) 0.0154(17) -0.0006(16) 0.0072(15)
N10 0.0344(18) 0.024(2) 0.0271(16) 0.0074(14) 0.0062(14) -0.0003(14)
N11 0.042(2) 0.033(2) 0.038(2) 0.0160(17) 0.0108(16) 0.0126(17)
N12 0.0282(17) 0.023(2) 0.0394(19) 0.0073(15) 0.0026(14) 0.0029(14)
N13 0.0232(16) 0.023(2) 0.0293(17) 0.0037(14) 0.0092(13) 0.0039(13)
N14 0.0271(16) 0.0181(19) 0.0284(16) 0.0079(13) 0.0103(13) 0.0067(13)
C1 0.060(4) 0.064(4) 0.040(3) 0.006(3) -0.005(2) -0.019(3)
C2 0.056(3) 0.039(3) 0.041(3) 0.005(2) 0.020(2) -0.008(2)
C3 0.088(5) 0.038(3) 0.050(3) 0.003(2) 0.028(3) -0.013(3)
C4 0.053(3) 0.034(3) 0.032(2) 0.0029(19) 0.007(2) -0.015(2)
C5 0.0228(18) 0.025(2) 0.037(2) 0.0068(18) 0.0048(16) -0.0020(16)
C6 0.035(2) 0.025(2) 0.034(2) 0.0101(17) 0.0064(17) 0.0115(17)
C7 0.033(2) 0.030(3) 0.050(3) 0.014(2) 0.013(2) 0.0116(18)
C8 0.046(3) 0.045(3) 0.041(3) 0.013(2) 0.010(2) 0.015(2)
C9 0.047(3) 0.033(3) 0.031(2) 0.0064(19) 0.0072(19) 0.013(2)
C10 0.035(2) 0.027(3) 0.035(2) 0.0137(18) 0.0005(18) 0.0132(18)
C11 0.036(2) 0.022(2) 0.027(2) 0.0021(16) 0.0000(16) 0.0024(17)
C12 0.029(2) 0.025(3) 0.052(3) 0.008(2) 0.0037(19) -0.0039(17)
C13 0.033(2) 0.045(3) 0.077(4) 0.011(3) 0.012(2) 0.000(2)
C15 0.059(4) 0.044(4) 0.071(4) -0.005(3) 0.031(3) 0.002(3)
C14 0.041(4) 0.044(5) 0.087(6) 0.014(4) 0.025(4) 0.002(3)
C14B 0.041(4) 0.044(5) 0.087(6) 0.014(4) 0.025(4) 0.002(3)
C16 0.038(2) 0.021(2) 0.045(3) -0.0004(18) 0.012(2) -0.0086(18)
C17 0.047(3) 0.022(2) 0.028(2) 0.0000(16) 0.0136(18) -0.0082(18)
C18 0.068(3) 0.018(2) 0.026(2) 0.0079(17) 0.002(2) -0.007(2)
C22 0.034(2) 0.027(3) 0.045(3) 0.019(2) -0.0049(19) -0.0041(18)
C19 0.040(3) 0.041(2) 0.034(2) 0.0007(19) -0.005(2) 0.003(2)
C20 0.040(3) 0.041(2) 0.034(2) 0.0007(19) -0.005(2) 0.003(2)
C21 0.040(3) 0.041(2) 0.034(2) 0.0007(19) -0.005(2) 0.003(2)
C19B 0.040(3) 0.041(2) 0.034(2) 0.0007(19) -0.005(2) 0.003(2)
C20B 0.040(3) 0.041(2) 0.034(2) 0.0007(19) -0.005(2) 0.003(2)
C21B 0.040(3) 0.041(2) 0.034(2) 0.0007(19) -0.005(2) 0.003(2)
C23 0.0169(17) 0.029(3) 0.037(2) 0.0140(18) 0.0047(15) 0.0063(15)
C24 0.040(2) 0.024(2) 0.0267(19) 0.0092(17) 0.0044(17) 0.0116(17)
C25 0.041(2) 0.039(3) 0.032(2) 0.0129(19) 0.0042(18) 0.008(2)
C26 0.035(2) 0.053(3) 0.029(2) 0.009(2) -0.0004(18) 0.001(2)
C27 0.050(3) 0.060(4) 0.046(3) 0.008(3) -0.003(2) -0.001(3)
C28 0.042(3) 0.087(5) 0.052(3) 0.012(3) -0.004(2) -0.011(3)
C29 0.035(3) 0.102(6) 0.071(4) 0.018(4) -0.003(3) 0.016(3)
C30 0.044(3) 0.095(6) 0.062(4) 0.006(3) 0.002(3) 0.026(3)
C31 0.038(3) 0.063(4) 0.059(3) 0.018(3) 0.005(2) 0.013(3)
C32 0.041(2) 0.021(2) 0.0278(19) 0.0082(16) 0.0032(17) 0.0121(17)
C33 0.0263(19) 0.022(2) 0.038(2) 0.0112(18) -0.0016(16) 0.0069(16)
C34 0.029(2) 0.020(2) 0.044(2) 0.0099(18) 0.0164(18) 0.0017(16)
C38 0.053(3) 0.017(2) 0.031(2) 0.0077(16) 0.0259(19) 0.0096(18)
C35 0.065(2) 0.040(2) 0.070(2) 0.0240(19) 0.048(2) 0.0253(17)
C36 0.065(2) 0.040(2) 0.070(2) 0.0240(19) 0.048(2) 0.0253(17)
C37 0.065(2) 0.040(2) 0.070(2) 0.0240(19) 0.048(2) 0.0253(17)
C35B 0.065(2) 0.040(2) 0.070(2) 0.0240(19) 0.048(2) 0.0253(17)
C36B 0.065(2) 0.040(2) 0.070(2) 0.0240(19) 0.048(2) 0.0253(17)
C37B 0.065(2) 0.040(2) 0.070(2) 0.0240(19) 0.048(2) 0.0253(17)
C39 0.034(2) 0.023(2) 0.0252(18) 0.0072(16) 0.0168(16) 0.0063(16)
C40 0.0240(19) 0.022(2) 0.033(2) 0.0040(16) 0.0138(16) 0.0021(15)
C41 0.029(2) 0.031(3) 0.038(2) 0.0058(18) 0.0135(17) -0.0040(17)
C42 0.023(2) 0.036(3) 0.044(2) 0.003(2) 0.0104(18) 0.0049(18)
C43 0.028(2) 0.039(3) 0.038(2) 0.0044(19) 0.0201(18) 0.0050(18)
C44 0.028(2) 0.024(2) 0.029(2) 0.0063(16) 0.0161(16) 0.0072(16)
C45 0.032(2) 0.019(2) 0.0242(18) 0.0053(15) 0.0108(15) 0.0080(16)
C46 0.028(2) 0.026(2) 0.032(2) 0.0047(17) 0.0111(16) 0.0000(16)
C47 0.046(3) 0.031(3) 0.036(2) 0.0063(19) 0.015(2) -0.004(2)
C48 0.030(2) 0.026(3) 0.043(2) 0.0027(19) 0.0065(18) 0.0083(17)
C49 0.031(2) 0.025(3) 0.032(2) 0.0081(17) 0.0046(16) 0.0066(17)
C50 0.040(2) 0.032(3) 0.033(2) -0.0065(18) 0.0055(18) 0.0109(19)
C51 0.039(2) 0.032(3) 0.027(2) 0.0074(18) 0.0005(17) 0.0143(19)
C52 0.045(3) 0.031(3) 0.027(2) -0.0012(18) 0.0064(18) 0.012(2)
C53 0.043(2) 0.036(3) 0.027(2) 0.0056(18) 0.0105(18) 0.010(2)
C54 0.037(2) 0.049(3) 0.026(2) 0.0108(19) 0.0077(18) 0.014(2)
C55 0.050(3) 0.044(3) 0.035(2) -0.001(2) 0.012(2) 0.019(2)
C56 0.044(3) 0.036(3) 0.030(2) 0.0028(19) 0.0087(18) 0.009(2)
C1A 0.054(3) 0.056(4) 0.033(2) 0.006(2) -0.003(2) -0.015(3)
C2A 0.054(3) 0.044(3) 0.033(2) 0.008(2) 0.012(2) -0.006(2)
C3A 0.083(4) 0.036(3) 0.033(2) 0.004(2) 0.019(3) 0.001(3)
C4A 0.056(3) 0.033(3) 0.022(2) 0.0063(18) 0.0037(19) -0.005(2)
C5A 0.0231(18) 0.023(2) 0.030(2) 0.0081(16) 0.0042(15) 0.0012(15)
C6A 0.027(2) 0.031(3) 0.0271(19) 0.0061(17) -0.0011(16) 0.0099(17)
C7A 0.031(2) 0.043(3) 0.035(2) 0.009(2) 0.0109(18) 0.0145(19)
C8A 0.047(3) 0.055(4) 0.035(2) 0.005(2) 0.011(2) 0.018(2)
C9A 0.051(3) 0.049(3) 0.030(2) -0.002(2) 0.002(2) 0.014(2)
C10A 0.036(2) 0.032(3) 0.027(2) 0.0069(18) 0.0001(17) 0.0126(18)
C11A 0.036(2) 0.027(3) 0.030(2) 0.0028(17) -0.0051(17) 0.0069(18)
C12A 0.031(2) 0.033(3) 0.060(3) 0.020(2) -0.009(2) -0.0057(19)
C16A 0.032(2) 0.024(3) 0.053(3) 0.008(2) 0.0048(19) -0.0032(18)
C17A 0.035(2) 0.025(2) 0.0261(19) 0.0020(16) 0.0099(16) -0.0011(17)
C18A 0.042(2) 0.023(2) 0.030(2) 0.0087(17) -0.0007(18) 0.0025(18)
C19A 0.086(4) 0.034(3) 0.041(3) 0.008(2) -0.015(3) 0.002(3)
C20A 0.045(3) 0.045(4) 0.077(4) 0.003(3) -0.018(3) 0.000(2)
C21A 0.040(3) 0.036(3) 0.098(5) 0.009(3) -0.015(3) 0.002(2)
C22A 0.030(2) 0.028(3) 0.053(3) 0.011(2) 0.004(2) 0.0023(18)
C23A 0.0201(18) 0.025(3) 0.040(2) 0.0073(18) 0.0075(16) 0.0071(15)
C24A 0.044(2) 0.033(3) 0.034(2) 0.0114(19) 0.0053(19) 0.019(2)
C25A 0.0437(15) 0.100(3) 0.0401(14) 0.0156(17) -0.0002(11) 0.0169(15)
C26A 0.0437(15) 0.100(3) 0.0401(14) 0.0156(17) -0.0002(11) 0.0169(15)
C27A 0.0437(15) 0.100(3) 0.0401(14) 0.0156(17) -0.0002(11) 0.0169(15)
C28A 0.0437(15) 0.100(3) 0.0401(14) 0.0156(17) -0.0002(11) 0.0169(15)
C29A 0.0437(15) 0.100(3) 0.0401(14) 0.0156(17) -0.0002(11) 0.0169(15)
C30A 0.0437(15) 0.100(3) 0.0401(14) 0.0156(17) -0.0002(11) 0.0169(15)
C31A 0.0437(15) 0.100(3) 0.0401(14) 0.0156(17) -0.0002(11) 0.0169(15)
C25B 0.0437(15) 0.100(3) 0.0401(14) 0.0156(17) -0.0002(11) 0.0169(15)
C26B 0.0437(15) 0.100(3) 0.0401(14) 0.0156(17) -0.0002(11) 0.0169(15)
C27B 0.0437(15) 0.100(3) 0.0401(14) 0.0156(17) -0.0002(11) 0.0169(15)
C28B 0.0437(15) 0.100(3) 0.0401(14) 0.0156(17) -0.0002(11) 0.0169(15)
C29B 0.0437(15) 0.100(3) 0.0401(14) 0.0156(17) -0.0002(11) 0.0169(15)
C30B 0.0437(15) 0.100(3) 0.0401(14) 0.0156(17) -0.0002(11) 0.0169(15)
C31B 0.0437(15) 0.100(3) 0.0401(14) 0.0156(17) -0.0002(11) 0.0169(15)
C32A 0.049(3) 0.028(3) 0.036(2) 0.0120(19) 0.0066(19) 0.016(2)
C33A 0.038(2) 0.028(3) 0.035(2) 0.0085(19) 0.0016(18) 0.0102(18)
C34A 0.032(2) 0.023(2) 0.034(2) 0.0058(17) 0.0060(17) 0.0010(17)
C35A 0.024(2) 0.045(3) 0.059(3) 0.013(2) 0.008(2) 0.0038(19)
C36A 0.033(2) 0.049(4) 0.063(3) 0.003(3) 0.017(2) 0.002(2)
C37A 0.036(2) 0.037(3) 0.043(3) -0.003(2) 0.013(2) 0.007(2)
C38A 0.028(2) 0.024(2) 0.032(2) 0.0002(17) 0.0081(17) 0.0046(16)
C39A 0.028(2) 0.027(2) 0.0252(19) 0.0009(16) 0.0076(15) 0.0020(16)
C40A 0.027(2) 0.024(2) 0.028(2) 0.0086(16) 0.0104(16) 0.0045(16)
C41A 0.026(2) 0.030(3) 0.041(2) 0.0108(19) 0.0081(17) 0.0070(17)
C42A 0.029(2) 0.034(3) 0.039(2) 0.0085(19) 0.0102(18) 0.0081(18)
C43A 0.023(2) 0.039(3) 0.039(2) 0.0057(19) 0.0122(17) 0.0066(18)
C44A 0.0251(19) 0.031(3) 0.0265(19) 0.0073(17) 0.0128(15) 0.0064(17)
C45A 0.0257(19) 0.025(2) 0.0184(17) 0.0068(15) 0.0089(14) 0.0045(15)
C46A 0.0253(19) 0.023(2) 0.0220(18) 0.0050(15) 0.0091(15) 0.0058(15)
C47A 0.037(2) 0.037(3) 0.0237(19) 0.0079(17) 0.0144(17) 0.0052(19)
C48A 0.0237(19) 0.028(2) 0.039(2) 0.0100(18) 0.0091(16) 0.0090(16)
C49A 0.0248(18) 0.031(3) 0.0226(18) 0.0078(16) 0.0028(15) 0.0071(16)
C50A 0.037(2) 0.031(3) 0.027(2) 0.0001(17) 0.0111(17) 0.0108(18)
C51A 0.034(2) 0.041(3) 0.0184(17) 0.0057(17) 0.0067(15) 0.0148(19)
C52A 0.034(2) 0.037(3) 0.0256(19) 0.0105(18) 0.0110(16) 0.0123(18)
C53A 0.043(3) 0.054(3) 0.028(2) 0.014(2) 0.0091(19) 0.009(2)
C54A 0.029(2) 0.076(4) 0.030(2) 0.021(2) 0.0110(18) 0.017(2)
C55A 0.050(3) 0.069(4) 0.028(2) -0.006(2) 0.010(2) 0.022(3)
C56A 0.039(2) 0.049(3) 0.037(2) 0.004(2) 0.012(2) 0.016(2)
O1S 0.0659(17) 0.0585(19) 0.0616(16) 0.0025(13) 0.0102(13) -0.0078(13)
C1S 0.0659(17) 0.0585(19) 0.0616(16) 0.0025(13) 0.0102(13) -0.0078(13)
C2S 0.0659(17) 0.0585(19) 0.0616(16) 0.0025(13) 0.0102(13) -0.0078(13)
C3S 0.0659(17) 0.0585(19) 0.0616(16) 0.0025(13) 0.0102(13) -0.0078(13)
O2S 0.156(4) 0.105(3) 0.086(2) -0.007(2) 0.063(3) -0.069(3)
C4S 0.156(4) 0.105(3) 0.086(2) -0.007(2) 0.063(3) -0.069(3)
C5S 0.156(4) 0.105(3) 0.086(2) -0.007(2) 0.063(3) -0.069(3)
C6S 0.156(4) 0.105(3) 0.086(2) -0.007(2) 0.063(3) -0.069(3)
O3S 0.095(2) 0.073(2) 0.0569(16) 0.0052(15) -0.0077(16) 0.0186(18)
C7S 0.095(2) 0.073(2) 0.0569(16) 0.0052(15) -0.0077(16) 0.0186(18)
C8S 0.095(2) 0.073(2) 0.0569(16) 0.0052(15) -0.0077(16) 0.0186(18)
C9S 0.095(2) 0.073(2) 0.0569(16) 0.0052(15) -0.0077(16) 0.0186(18)
O4S 0.094(3) 0.092(3) 0.101(3) 0.030(2) 0.019(2) -0.030(2)
C10S 0.094(3) 0.092(3) 0.101(3) 0.030(2) 0.019(2) -0.030(2)
C11S 0.094(3) 0.092(3) 0.101(3) 0.030(2) 0.019(2) -0.030(2)
C12S 0.094(3) 0.092(3) 0.101(3) 0.030(2) 0.019(2) -0.030(2)

loop_
_atom_type_symbol
_atom_type_description
_atom_type_scat_dispersion_real
_atom_type_scat_dispersion_imag
_atom_type_scat_source
C C 0.0181 0.0091 'International Tables Vol C Tables 4.2.6.8 and 6.1.1.4'
H H 0.0000 0.0000 'International Tables Vol C Tables 4.2.6.8 and 6.1.1.4'
N N 0.0311 0.0180 'International Tables Vol C Tables 4.2.6.8 and 6.1.1.4'
O O 0.0492 0.0322 'International Tables Vol C Tables 4.2.6.8 and 6.1.1.4'
Br Br -0.6763 1.2805 'International Tables Vol C Tables 4.2.6.8 and 6.1.1.4'

loop_
_geom_angle_atom_site_label_1
_geom_angle_atom_site_label_2
_geom_angle_atom_site_label_3
_geom_angle
C54 Br1A C55 36.0(7)
C5 O1 C4 120.7(4)
C49 O10 C50 117.4(4)
C5A O11 C4A 121.0(4)
C49A O20 C50A 118.0(2)
C5 N1 C6 122.8(4)
C5 N1 H1N 118.6
C6 N1 H1N 118.6
C11 N2 C12 121.7(4)
C11 N2 H2N 119.2
C12 N2 H2N 119.2
C17 N3 C18 124.7(4)
C17 N3 H3N 117.7
C18 N3 H3N 117.7
C23 N4 C24 124.4(4)
C23 N4 H4N 117.8
C24 N4 H4N 117.8
C33 N5 C34 124.0(4)
C33 N5 H5N 118.0
C34 N5 H5N 118.0
C39 N6 C40 123.6(3)
C39 N6 H6N 118.2
C40 N6 H6N 118.2
C45 N7 C46 120.8(4)
C45 N7 H7N 119.6
C46 N7 H7N 119.6
C5A N8 C6A 123.4(4)
C5A N8 H8N 118.3
C6A N8 H8N 118.3
C11A N9 C12A 121.4(4)
C11A N9 H9N 119.3
C12A N9 H9N 119.3
C17A N10 C18A 124.7(4)
C17A N10 H10N 117.7
C18A N10 H10N 117.7
C23A N11 C24A 125.2(4)
C23A N11 H11N 117.4
C24A N11 H11N 117.4
C33A N12 C34A 124.7(3)
C33A N12 H12N 117.6
C34A N12 H12N 117.6
C39A N13 C40A 123.6(3)
C39A N13 H13N 118.2
C40A N13 H13N 118.2
C45A N14 C46A 120.9(3)
C45A N14 H14N 119.6
C46A N14 H14N 119.6
C4 C1 H1A 109.5
C4 C1 H1B 109.5
H1A C1 H1B 109.5
C4 C1 H1C 109.5
H1A C1 H1C 109.5
H1B C1 H1C 109.5
C4 C2 H2A 109.5
C4 C2 H2B 109.5
H2A C2 H2B 109.5
C4 C2 H2C 109.5
H2A C2 H2C 109.5
H2B C2 H2C 109.5
C4 C3 H3A 109.5
C4 C3 H3B 109.5
H3A C3 H3B 109.5
C4 C3 H3C 109.5
H3A C3 H3C 109.5
H3B C3 H3C 109.5
O1 C4 C1 111.5(5)
O1 C4 C2 109.6(4)
C1 C4 C2 112.7(5)
O1 C4 C3 101.8(4)
C1 C4 C3 110.8(5)
C2 C4 C3 109.9(5)
O2 C5 O1 125.8(4)
O2 C5 N1 125.7(4)
O1 C5 N1 108.5(4)
N1 C6 C7 114.0(4)
N1 C6 C10 114.5(4)
C7 C6 C10 101.9(4)
N1 C6 H6 108.7
C7 C6 H6 108.7
C10 C6 H6 108.7
C6 C7 C8 104.2(4)
C6 C7 H7A 110.9
C8 C7 H7A 110.9
C6 C7 H7B 110.9
C8 C7 H7B 110.9
H7A C7 H7B 108.9
C7 C8 C9 104.9(4)
C7 C8 H8A 110.8
C9 C8 H8A 110.8
C7 C8 H8B 110.8
C9 C8 H8B 110.8
H8A C8 H8B 108.8
C10 C9 C8 106.8(4)
C10 C9 H9A 110.4
C8 C9 H9A 110.4
C10 C9 H9B 110.4
C8 C9 H9B 110.4
H9A C9 H9B 108.6
C11 C10 C9 114.4(4)
C11 C10 C6 110.7(3)
C9 C10 C6 103.6(4)
C11 C10 H10 109.3
C9 C10 H10 109.3
C6 C10 H10 109.3
O3 C11 N2 121.3(4)
O3 C11 C10 121.7(4)
N2 C11 C10 117.0(4)
N2 C12 C13 112.2(4)
N2 C12 C16 111.3(4)
C13 C12 C16 104.7(4)
N2 C12 H12 109.5
C13 C12 H12 109.5
C16 C12 H12 109.5
C14B C13 C14 53.8(8)
C14B C13 C12 101.1(8)
C14 C13 C12 106.1(5)
C14B C13 H13A 62.5
C14 C13 H13A 110.5
C12 C13 H13A 110.5
C14B C13 H13B 148.0
C14 C13 H13B 110.5
C12 C13 H13B 110.5
H13A C13 H13B 108.7
C14B C13 H13C 111.6
C14 C13 H13C 141.9
C12 C13 H13C 111.6
H13A C13 H13C 50.3
H13B C13 H13C 61.3
C14B C13 H13D 111.6
C14 C13 H13D 59.9
C12 C13 H13D 111.6
H13A C13 H13D 137.8
H13B C13 H13D 52.4
H13C C13 H13D 109.4
C16 C15 C14 101.4(3)
C16 C15 C14B 102.4(7)
C14 C15 C14B 50.3(7)
C16 C15 H15A 111.5
C14 C15 H15A 111.5
C14B C15 H15A 64.6
C16 C15 H15B 111.5
C14 C15 H15B 111.5
C14B C15 H15B 144.8
H15A C15 H15B 109.3
C16 C15 H15C 111.3
C14 C15 H15C 146.0
C14B C15 H15C 111.3
H15A C15 H15C 47.9
H15B C15 H15C 65.3
C16 C15 H15D 111.3
C14 C15 H15D 65.1
C14B C15 H15D 111.3
H15A C15 H15D 136.8
H15B C15 H15D 47.4
H15C C15 H15D 109.2
C13 C14 C15 102.6(3)
C13 C14 H14A 111.2
C15 C14 H14A 111.2
C13 C14 H14B 111.2
C15 C14 H14B 111.2
H14A C14 H14B 109.2
C13 C14B C15 102.2(9)
C13 C14B H14C 111.3
C15 C14B H14C 111.3
C13 C14B H14D 111.3
C15 C14B H14D 111.3
H14C C14B H14D 109.2
C17 C16 C15 112.6(4)
C17 C16 C12 112.3(4)
C15 C16 C12 105.1(4)
C17 C16 H16 108.9
C15 C16 H16 108.9
C12 C16 H16 108.9
O4 C17 N3 123.9(5)
O4 C17 C16 120.1(5)
N3 C17 C16 115.9(4)
N3 C18 C19B 104.7(8)
N3 C18 C22 111.5(3)
C19B C18 C22 120.0(9)
N3 C18 C19 114.0(5)
C19B C18 C19 21.7(6)
C22 C18 C19 98.4(6)
N3 C18 H18A 110.8
C19B C18 H18A 98.2
C22 C18 H18A 110.8
C19 C18 H18A 110.8
N3 C18 H18B 106.6
C19B C18 H18B 106.6
C22 C18 H18B 106.6
C19 C18 H18B 119.2
H18A C18 H18B 8.5
C23 C22 C18 112.6(4)
C23 C22 C21 109.9(5)
C18 C22 C21 111.8(5)
C23 C22 C21B 119.2(7)
C18 C22 C21B 92.9(7)
C21 C22 C21B 19.0(5)
C23 C22 H22A 107.4
C18 C22 H22A 107.4
C21 C22 H22A 107.4
C21B C22 H22A 116.1
C23 C22 H22B 110.3
C18 C22 H22B 110.3
C21 C22 H22B 101.3
C21B C22 H22B 110.3
H22A C22 H22B 6.1
C20 C19 C18 109.3(6)
C20 C19 H19A 109.8
C18 C19 H19A 109.8
C20 C19 H19B 109.8
C18 C19 H19B 109.8
H19A C19 H19B 108.3
C19 C20 C21 104.0(6)
C19 C20 H20A 111.0
C21 C20 H20A 111.0
C19 C20 H20B 111.0
C21 C20 H20B 111.0
H20A C20 H20B 109.0
C20 C21 C22 98.5(6)
C20 C21 H21A 112.1
C22 C21 H21A 112.1
C20 C21 H21B 112.1
C22 C21 H21B 112.1
H21A C21 H21B 109.7
C18 C19B C20B 99.3(10)
C18 C19B H19C 111.9
C20B C19B H19C 111.9
C18 C19B H19D 111.9
C20B C19B H19D 111.9
H19C C19B H19D 109.6
C19B C20B C21B 105.2(10)
C19B C20B H20C 110.7
C21B C20B H20C 110.7
C19B C20B H20D 110.7
C21B C20B H20D 110.7
H20C C20B H20D 108.8
C20B C21B C22 104.8(10)
C20B C21B H21C 110.8
C22 C21B H21C 110.8
C20B C21B H21D 110.8
C22 C21B H21D 110.8
H21C C21B H21D 108.9
O5 C23 N4 124.1(4)
O5 C23 C22 122.2(4)
N4 C23 C22 113.6(4)
N4 C24 C25 110.0(4)
N4 C24 C32 110.4(3)
C25 C24 C32 109.6(3)
N4 C24 H24 108.9
C25 C24 H24 108.9
C32 C24 H24 108.9
C26 C25 C24 112.5(4)
C26 C25 H25A 109.1
C24 C25 H25A 109.1
C26 C25 H25B 109.1
C24 C25 H25B 109.1
H25A C25 H25B 107.8
C31 C26 C27 118.8(5)
C31 C26 C25 119.6(5)
C27 C26 C25 121.5(5)
C28 C27 C26 120.5(6)
C28 C27 H27 119.7
C26 C27 H27 119.7
C29 C28 C27 120.2(6)
C29 C28 H28 119.9
C27 C28 H28 119.9
C28 C29 C30 120.5(6)
C28 C29 H29 119.7
C30 C29 H29 119.7
C31 C30 C29 118.9(7)
C31 C30 H30 120.6
C29 C30 H30 120.6
C30 C31 C26 121.0(6)
C30 C31 H31 119.5
C26 C31 H31 119.5
C33 C32 C24 112.8(3)
C33 C32 H32A 109.0
C24 C32 H32A 109.0
C33 C32 H32B 109.0
C24 C32 H32B 109.0
H32A C32 H32B 107.8
O6 C33 N5 123.2(4)
O6 C33 C32 119.0(4)
N5 C33 C32 117.7(4)
N5 C34 C35B 102.9(15)
N5 C34 C35 112.5(5)
C35B C34 C35 10.7(11)
N5 C34 C38 112.1(3)
C35B C34 C38 112.9(14)
C35 C34 C38 103.8(4)
N5 C34 H34A 109.4
C35B C34 H34A 109.8
C35 C34 H34A 109.4
C38 C34 H34A 109.4
N5 C34 H34B 109.6
C35B C34 H34B 109.6
C35 C34 H34B 109.2
C38 C34 H34B 109.6
H34A C34 H34B 0.3
C39 C38 C37 115.4(4)
C39 C38 C34 109.6(4)
C37 C38 C34 107.2(5)
C39 C38 C37B 112.5(8)
C37 C38 C37B 12.6(9)
C34 C38 C37B 97.8(9)
C39 C38 H38A 108.2
C37 C38 H38A 108.2
C34 C38 H38A 108.2
C37B C38 H38A 119.8
C39 C38 H38B 112.0
C37 C38 H38B 100.3
C34 C38 H38B 112.0
C37B C38 H38B 112.0
H38A C38 H38B 7.9
C36 C35 C34 105.6(6)
C36 C35 H35A 110.6
C34 C35 H35A 110.6
C36 C35 H35B 110.6
C34 C35 H35B 110.6
H35A C35 H35B 108.8
C35 C36 C37 104.7(5)
C35 C36 H36A 110.8
C37 C36 H36A 110.8
C35 C36 H36B 110.8
C37 C36 H36B 110.8
H36A C36 H36B 108.9
C38 C37 C36 102.6(5)
C38 C37 H37A 111.3
C36 C37 H37A 111.3
C38 C37 H37B 111.3
C36 C37 H37B 111.3
H37A C37 H37B 109.2
C36B C35B C34 96.5(15)
C36B C35B H35C 112.5
C34 C35B H35C 112.5
C36B C35B H35D 112.5
C34 C35B H35D 112.5
H35C C35B H35D 110.0
C37B C36B C35B 107.2(17)
C37B C36B H36C 110.3
C35B C36B H36C 110.3
C37B C36B H36D 110.3
C35B C36B H36D 110.3
H36C C36B H36D 108.5
C36B C37B C38 107.2(14)
C36B C37B H37C 110.3
C38 C37B H37C 110.3
C36B C37B H37D 110.3
C38 C37B H37D 110.3
H37C C37B H37D 108.5
O7 C39 N6 123.4(4)
O7 C39 C38 122.7(4)
N6 C39 C38 113.8(4)
N6 C40 C41 112.9(4)
N6 C40 C44 111.7(3)
C41 C40 C44 104.6(3)
N6 C40 H40 109.2
C41 C40 H40 109.2
C44 C40 H40 109.2
C40 C41 C42 102.2(3)
C40 C41 H41A 111.3
C42 C41 H41A 111.3
C40 C41 H41B 111.3
C42 C41 H41B 111.3
H41A C41 H41B 109.2
C43 C42 C41 103.2(4)
C43 C42 H42A 111.1
C41 C42 H42A 111.1
C43 C42 H42B 111.1
C41 C42 H42B 111.1
H42A C42 H42B 109.1
C42 C43 C44 105.9(3)
C42 C43 H43A 110.6
C44 C43 H43A 110.6
C42 C43 H43B 110.6
C44 C43 H43B 110.6
H43A C43 H43B 108.7
C45 C44 C43 113.1(3)
C45 C44 C40 107.6(3)
C43 C44 C40 105.3(3)
C45 C44 H44 110.2
C43 C44 H44 110.2
C40 C44 H44 110.2
O8 C45 N7 121.9(4)
O8 C45 C44 123.5(4)
N7 C45 C44 114.5(3)
N7 C46 C48 108.6(4)
N7 C46 C47 110.7(4)
C48 C46 C47 110.9(4)
N7 C46 C49 110.0(3)
C48 C46 C49 107.2(3)
C47 C46 C49 109.4(4)
C46 C47 H47A 109.5
C46 C47 H47B 109.5
H47A C47 H47B 109.5
C46 C47 H47C 109.5
H47A C47 H47C 109.5
H47B C47 H47C 109.5
C46 C48 H48A 109.5
C46 C48 H48B 109.5
H48A C48 H48B 109.5
C46 C48 H48C 109.5
H48A C48 H48C 109.5
H48B C48 H48C 109.5
O9 C49 O10 125.2(4)
O9 C49 C46 124.5(4)
O10 C49 C46 110.2(4)
O10 C50 C51 109.6(4)
O10 C50 H50A 109.8
C51 C50 H50A 109.8
O10 C50 H50B 109.8
C51 C50 H50B 109.8
H50A C50 H50B 108.2
C52 C51 C56 118.4(5)
C52 C51 C50 122.7(4)
C56 C51 C50 118.8(4)
C51 C52 C53 121.0(4)
C51 C52 H52 119.5
C53 C52 H52 119.5
C54 C53 C52 119.6(5)
C54 C53 H53 120.2
C52 C53 H53 120.2
C53 C54 C55 121.1(5)
C53 C54 Br1A 136.3(10)
C55 C54 Br1A 102.5(10)
C53 C54 Br1 119.9(4)
C55 C54 Br1 119.0(3)
Br1A C54 Br1 17.0(9)
C54 C55 C56 118.9(4)
C54 C55 Br1A 41.5(5)
C56 C55 Br1A 159.8(5)
C54 C55 H55 120.5
C56 C55 H55 120.5
Br1A C55 H55 79.3
C55 C56 C51 120.8(5)
C55 C56 H56 119.6
C51 C56 H56 119.6
C4A C1A H1A1 109.5
C4A C1A H1A2 109.5
H1A1 C1A H1A2 109.5
C4A C1A H1A3 109.5
H1A1 C1A H1A3 109.5
H1A2 C1A H1A3 109.5
C4A C2A H2A1 109.5
C4A C2A H2A2 109.5
H2A1 C2A H2A2 109.5
C4A C2A H2A3 109.5
H2A1 C2A H2A3 109.5
H2A2 C2A H2A3 109.5
C4A C3A H3A1 109.5
C4A C3A H3A2 109.5
H3A1 C3A H3A2 109.5
C4A C3A H3A3 109.5
H3A1 C3A H3A3 109.5
H3A2 C3A H3A3 109.5
O11 C4A C1A 110.2(4)
O11 C4A C3A 101.9(4)
C1A C4A C3A 110.8(5)
O11 C4A C2A 109.9(4)
C1A C4A C2A 112.6(4)
C3A C4A C2A 110.9(5)
O12 C5A N8 125.5(4)
O12 C5A O11 125.2(4)
N8 C5A O11 109.3(4)
N8 C6A C7A 113.5(4)
N8 C6A C10A 113.9(3)
C7A C6A C10A 102.4(3)
N8 C6A H6A 108.9
C7A C6A H6A 108.9
C10A C6A H6A 108.9
C6A C7A C8A 102.8(4)
C6A C7A H7A1 111.2
C8A C7A H7A1 111.2
C6A C7A H7A2 111.2
C8A C7A H7A2 111.2
H7A1 C7A H7A2 109.1
C7A C8A C9A 105.4(4)
C7A C8A H8A1 110.7
C9A C8A H8A1 110.7
C7A C8A H8A2 110.7
C9A C8A H8A2 110.7
H8A1 C8A H8A2 108.8
C10A C9A C8A 106.5(4)
C10A C9A H9A1 110.4
C8A C9A H9A1 110.4
C10A C9A H9A2 110.4
C8A C9A H9A2 110.4
H9A1 C9A H9A2 108.6
C11A C10A C9A 114.1(4)
C11A C10A C6A 110.4(3)
C9A C10A C6A 103.3(4)
C11A C10A H10A 109.6
C9A C10A H10A 109.6
C6A C10A H10A 109.6
O13 C11A N9 121.5(5)
O13 C11A C10A 121.3(4)
N9 C11A C10A 117.2(4)
N9 C12A C13C 108.9(10)
N9 C12A C16A 111.6(4)
C13C C12A C16A 115.2(8)
N9 C12A C13A 112.8(5)
C13C C12A C13A 13.9(9)
C16A C12A C13A 101.9(5)
N9 C12A H12A 110.1
C13C C12A H12A 100.4
C16A C12A H12A 110.1
C13A C12A H12A 110.1
N9 C12A H12B 106.9
C13C C12A H12B 106.9
C16A C12A H12B 106.9
C13A C12A H12B 116.6
H12A C12A H12B 6.5
C17A C16A C15A 110.9(5)
C17A C16A C15C 118.7(12)
C15A C16A C15C 11.1(8)
C17A C16A C12A 112.7(4)
C15A C16A C12A 108.6(5)
C15C C16A C12A 97.8(8)
C17A C16A H16A 108.2
C15A C16A H16A 108.2
C15C C16A H16A 110.7
C12A C16A H16A 108.2
C17A C16A H16B 109.0
C15A C16A H16B 106.4
C15C C16A H16B 109.0
C12A C16A H16B 109.0
H16A C16A H16B 1.7
C14A C13A C12A 108.5(6)
C14A C13A H13E 110.0
C12A C13A H13E 110.0
C14A C13A H13F 110.0
C12A C13A H13F 110.0
H13E C13A H13F 108.4
C13A C14A C15A 104.9(7)
C13A C14A H14E 110.8
C15A C14A H14E 110.8
C13A C14A H14F 110.8
C15A C14A H14F 110.8
H14E C14A H14F 108.8
C16A C15A C14A 98.2(6)
C16A C15A H15E 112.1
C14A C15A H15E 112.1
C16A C15A H15F 112.1
C14A C15A H15F 112.1
H15E C15A H15F 109.8
C14C C13C C12A 100.0(12)
C14C C13C H13G 111.8
C12A C13C H13G 111.8
C14C C13C H13H 111.8
C12A C13C H13H 111.8
H13G C13C H13H 109.5
C13C C14C C15C 106.5(14)
C13C C14C H14G 110.4
C15C C14C H14G 110.4
C13C C14C H14H 110.4
C15C C14C H14H 110.4
H14G C14C H14H 108.6
C16A C15C C14C 107.3(13)
C16A C15C H15G 110.3
C14C C15C H15G 110.3
C16A C15C H15H 110.3
C14C C15C H15H 110.3
H15G C15C H15H 108.5
O14 C17A N10 123.2(4)
O14 C17A C16A 120.6(4)
N10 C17A C16A 116.1(4)
N10 C18A C22A 111.7(4)
N10 C18A C19A 112.9(4)
C22A C18A C19A 102.0(4)
N10 C18A H18C 110.0
C22A C18A H18C 110.0
C19A C18A H18C 110.0
C20A C19A C18A 106.7(5)
C20A C19A H19E 110.4
C18A C19A H19E 110.4
C20A C19A H19F 110.4
C18A C19A H19F 110.4
H19E C19A H19F 108.6
C19A C20A C21A 102.6(5)
C19A C20A H20E 111.3
C21A C20A H20E 111.3
C19A C20A H20F 111.3
C21A C20A H20F 111.3
H20E C20A H20F 109.2
C22A C21A C20A 100.8(5)
C22A C21A H21E 111.6
C20A C21A H21E 111.6
C22A C21A H21F 111.6
C20A C21A H21F 111.6
H21E C21A H21F 109.4
C21A C22A C23A 112.8(4)
C21A C22A C18A 106.7(5)
C23A C22A C18A 113.1(4)
C21A C22A H22C 108.0
C23A C22A H22C 108.0
C18A C22A H22C 108.0
O15 C23A N11 124.5(4)
O15 C23A C22A 122.0(4)
N11 C23A C22A 113.5(4)
N11 C24A C32A 110.5(3)
N11 C24A C25A 108.6(8)
C32A C24A C25A 109.4(5)
N11 C24A C25B 112.2(15)
C32A C24A C25B 110.1(8)
C25A C24A C25B 4.8(19)
N11 C24A H24A 109.4
C32A C24A H24A 109.4
C25A C24A H24A 109.4
C25B C24A H24A 105.0
N11 C24A H24B 108.0
C32A C24A H24B 108.0
C25A C24A H24B 112.4
C25B C24A H24B 108.0
H24A C24A H24B 3.0
C26A C25A C24A 115.7(7)
C26A C25A H25C 108.4
C24A C25A H25C 108.4
C26A C25A H25D 108.4
C24A C25A H25D 108.4
H25C C25A H25D 107.4
C27A C26A C31A 120.0
C27A C26A C25A 122.7(8)
C31A C26A C25A 117.3(8)
C28A C27A C26A 120.0
C28A C27A H27A 120.0
C26A C27A H27A 120.0
C29A C28A C27A 120.0
C29A C28A H28A 120.0
C27A C28A H28A 120.0
C28A C29A C30A 120.0
C28A C29A H29A 120.0
C30A C29A H29A 120.0
C31A C30A C29A 120.0
C31A C30A H30A 120.0
C29A C30A H30A 120.0
C30A C31A C26A 120.0
C30A C31A H31A 120.0
C26A C31A H31A 120.0
C26B C25B C24A 107.3(11)
C26B C25B H25E 110.3
C24A C25B H25E 110.3
C26B C25B H25F 110.3
C24A C25B H25F 110.3
H25E C25B H25F 108.5
C27B C26B C31B 120.0
C27B C26B C25B 114.3(15)
C31B C26B C25B 125.6(15)
C28B C27B C26B 120.0
C28B C27B H27B 120.0
C26B C27B H27B 120.0
C27B C28B C29B 120.0
C27B C28B H28B 120.0
C29B C28B H28B 120.0
C30B C29B C28B 120.0
C30B C29B H29B 120.0
C28B C29B H29B 120.0
C29B C30B C31B 120.0
C29B C30B H30B 120.0
C31B C30B H30B 120.0
C30B C31B C26B 120.0
C30B C31B H31B 120.0
C26B C31B H31B 120.0
C33A C32A C24A 112.83(18)
C33A C32A H32C 109.0
C24A C32A H32C 109.0
C33A C32A H32D 109.0
C24A C32A H32D 109.0
H32C C32A H32D 107.8
O16 C33A N12 122.9(3)
O16 C33A C32A 118.98(17)
N12 C33A C32A 118.12(18)
N12 C34A C35A 111.83(15)
N12 C34A C38A 112.85(15)
C35A C34A C38A 105.1
N12 C34A H34C 109.0
C35A C34A H34C 109.0
C38A C34A H34C 109.0
C34A C35A C36A 102.3
C34A C35A H35E 111.3
C36A C35A H35E 111.3
C34A C35A H35F 111.3
C36A C35A H35F 111.3
H35E C35A H35F 109.2
C37A C36A C35A 102.0
C37A C36A H36E 111.4
C35A C36A H36E 111.4
C37A C36A H36F 111.4
C35A C36A H36F 111.4
H36E C36A H36F 109.2
C36A C37A C38A 105.0
C36A C37A H37E 110.7
C38A C37A H37E 110.7
C36A C37A H37F 110.7
C38A C37A H37F 110.7
H37E C37A H37F 108.8
C39A C38A C37A 114.2
C39A C38A C34A 108.6
C37A C38A C34A 105.3
C39A C38A H38C 109.5
C37A C38A H38C 109.5
C34A C38A H38C 109.5
O17 C39A N13 123.2(2)
O17 C39A C38A 121.80(15)
N13 C39A C38A 114.92(16)
N13 C40A C41A 112.87(14)
N13 C40A C44A 111.87(13)
C41A C40A C44A 103.6
N13 C40A H40A 109.5
C41A C40A H40A 109.5
C44A C40A H40A 109.5
C40A C41A C42A 102.6
C40A C41A H41C 111.2
C42A C41A H41C 111.2
C40A C41A H41D 111.2
C42A C41A H41D 111.2
H41C C41A H41D 109.2
C43A C42A C41A 102.0
C43A C42A H42C 111.4
C41A C42A H42C 111.4
C43A C42A H42D 111.4
C41A C42A H42D 111.4
H42C C42A H42D 109.2
C42A C43A C44A 106.5
C42A C43A H43C 110.4
C44A C43A H43C 110.4
C42A C43A H43D 110.4
C44A C43A H43D 110.4
H43C C43A H43D 108.6
C45A C44A C43A 112.6
C45A C44A C40A 107.0
C43A C44A C40A 105.6
C45A C44A H44A 110.5
C43A C44A H44A 110.5
C40A C44A H44A 110.5
O18 C45A N14 122.1(2)
O18 C45A C44A 122.77(15)
N14 C45A C44A 115.03(16)
N14 C46A C49A 109.63(13)
N14 C46A C48A 108.24(14)
C49A C46A C48A 109.3
N14 C46A C47A 110.09(13)
C49A C46A C47A 109.5
C48A C46A C47A 110.0
C46A C47A H47D 109.5
C46A C47A H47E 109.5
H47D C47A H47E 109.5
C46A C47A H47F 109.5
H47D C47A H47F 109.5
H47E C47A H47F 109.5
C46A C48A H48D 109.5
C46A C48A H48E 109.5
H48D C48A H48E 109.5
C46A C48A H48F 109.5
H48D C48A H48F 109.5
H48E C48A H48F 109.5
O19 C49A O20 124.3(2)
O19 C49A C46A 125.46(16)
O20 C49A C46A 110.08(14)
O20 C50A C51A 108.19(13)
O20 C50A H50C 110.1
C51A C50A H50C 110.1
O20 C50A H50D 110.1
C51A C50A H50D 110.1
H50C C50A H50D 108.4
C52A C51A C56A 120.5
C52A C51A C50A 123.4
C56A C51A C50A 116.1
C51A C52A C53A 120.4
C51A C52A H52A 119.8
C53A C52A H52A 119.8
C54A C53A C52A 117.5
C54A C53A H53A 121.3
C52A C53A H53A 121.3
C53A C54A C55A 122.1
C53A C54A Br2 117.74(7)
C55A C54A Br2 120.09(7)
C53A C54A Br2A 104.0(3)
C55A C54A Br2A 133.7(3)
Br2 C54A Br2A 14.0(2)
C56A C55A C54A 119.3
C56A C55A H55A 120.4
C54A C55A H55A 120.4
C55A C56A C51A 120.1
C55A C56A H56A 119.9
C51A C56A H56A 119.9
C2S O1S H8S1 108.7
C2S C1S H1S1 110.1
C2S C1S H2S1 110.7
H1S1 C1S H2S1 108.6
C2S C1S H3S1 110.4
H1S1 C1S H3S1 108.3
H2S1 C1S H3S1 108.6
O1S C2S C1S 106.6
O1S C2S C3S 111.3
C1S C2S C3S 112.3
O1S C2S H4S1 109.2
C1S C2S H4S1 108.6
C3S C2S H4S1 108.8
C2S C3S H5S1 111.1
C2S C3S H6S1 110.9
H5S1 C3S H6S1 107.6
C2S C3S H7S1 110.2
H5S1 C3S H7S1 108.3
H6S1 C3S H7S1 108.6
C5S O2S H8S2 108.7
C5S C4S H1S2 110.1
C5S C4S H2S2 110.7
H1S2 C4S H2S2 108.6
C5S C4S H3S2 110.4
H1S2 C4S H3S2 108.3
H2S2 C4S H3S2 108.6
O2S C5S C4S 106.6
O2S C5S C6S 111.3
C4S C5S C6S 112.4
O2S C5S H4S2 109.2
C4S C5S H4S2 108.6
C6S C5S H4S2 108.7
C5S C6S H5S2 111.1
C5S C6S H6S2 110.9
H5S2 C6S H6S2 107.6
C5S C6S H7S2 110.2
H5S2 C6S H7S2 108.3
H6S2 C6S H7S2 108.6
C8S O3S H8S3 108.7
C8S C7S H1S3 110.1
C8S C7S H2S3 110.7
H1S3 C7S H2S3 108.6
C8S C7S H3S3 110.4
H1S3 C7S H3S3 108.3
H2S3 C7S H3S3 108.6
O3S C8S C7S 106.6
O3S C8S C9S 111.3
C7S C8S C9S 112.3
O3S C8S H4S3 109.2
C7S C8S H4S3 108.6
C9S C8S H4S3 108.8
C8S C9S H5S3 111.1
C8S C9S H6S3 110.9
H5S3 C9S H6S3 107.6
C8S C9S H7S3 110.2
H5S3 C9S H7S3 108.3
H6S3 C9S H7S3 108.6
C11S O4S H8S4 108.7
C11S C10S H1S4 110.1
C11S C10S H2S4 110.7
H1S4 C10S H2S4 108.6
C11S C10S H3S4 110.4
H1S4 C10S H3S4 108.3
H2S4 C10S H3S4 108.6
O4S C11S C10S 106.6
O4S C11S C12S 111.3
C10S C11S C12S 112.3
O4S C11S H4S4 109.2
C10S C11S H4S4 108.6
C12S C11S H4S4 108.8
C11S C12S H5S4 111.1
C11S C12S H6S4 110.9
H5S4 C12S H6S4 107.6
C11S C12S H7S4 110.2
H5S4 C12S H7S4 108.3
H6S4 C12S H7S4 108.6

loop_
_geom_bond_atom_site_label_1
_geom_bond_atom_site_label_2
_geom_bond_distance
Br1 C54 1.904(5)
Br2 C54A 1.8987(16)
Br1A C54 1.56(2)
Br1A C55 2.30(3)
Br2A C54A 2.381(18)
O1 C5 1.346(6)
O1 C4 1.475(6)
O2 C5 1.218(6)
O3 C11 1.232(6)
O4 C17 1.232(6)
O5 C23 1.227(5)
O6 C33 1.251(6)
O7 C39 1.220(5)
O8 C45 1.210(5)
O9 C49 1.199(6)
O10 C49 1.342(5)
O10 C50 1.443(5)
O11 C5A 1.348(5)
O11 C4A 1.478(5)
O12 C5A 1.221(5)
O13 C11A 1.231(6)
O14 C17A 1.235(6)
O15 C23A 1.228(6)
O16 C33A 1.252(4)
O17 C39A 1.228(3)
O18 C45A 1.233(3)
O19 C49A 1.208(3)
O20 C49A 1.338(3)
O20 C50A 1.451(3)
N1 C5 1.349(6)
N1 C6 1.452(6)
N1 H1N 0.8800
N2 C11 1.337(6)
N2 C12 1.464(6)
N2 H2N 0.8800
N3 C17 1.348(7)
N3 C18 1.457(7)
N3 H3N 0.8800
N4 C23 1.322(6)
N4 C24 1.456(6)
N4 H4N 0.8800
N5 C33 1.317(6)
N5 C34 1.455(5)
N5 H5N 0.8800
N6 C39 1.347(5)
N6 C40 1.455(5)
N6 H6N 0.8800
N7 C45 1.351(5)
N7 C46 1.459(5)
N7 H7N 0.8800
N8 C5A 1.340(5)
N8 C6A 1.452(6)
N8 H8N 0.8800
N9 C11A 1.334(6)
N9 C12A 1.463(7)
N9 H9N 0.8800
N10 C17A 1.345(6)
N10 C18A 1.439(6)
N10 H10N 0.8800
N11 C23A 1.327(6)
N11 C24A 1.449(7)
N11 H11N 0.8800
N12 C33A 1.320(4)
N12 C34A 1.458(4)
N12 H12N 0.8800
N13 C39A 1.333(3)
N13 C40A 1.455(4)
N13 H13N 0.8800
N14 C45A 1.335(3)
N14 C46A 1.465(4)
N14 H14N 0.8800
C1 C4 1.514(9)
C1 H1A 0.9800
C1 H1B 0.9800
C1 H1C 0.9800
C2 C4 1.514(7)
C2 H2A 0.9800
C2 H2B 0.9800
C2 H2C 0.9800
C3 C4 1.536(8)
C3 H3A 0.9800
C3 H3B 0.9800
C3 H3C 0.9800
C6 C7 1.523(6)
C6 C10 1.547(6)
C6 H6 1.0000
C7 C8 1.528(7)
C7 H7A 0.9900
C7 H7B 0.9900
C8 C9 1.542(8)
C8 H8A 0.9900
C8 H8B 0.9900
C9 C10 1.539(6)
C9 H9A 0.9900
C9 H9B 0.9900
C10 C11 1.511(7)
C10 H10 1.0000
C12 C13 1.546(7)
C12 C16 1.564(7)
C12 H12 1.0000
C13 C14B 1.469(16)
C13 C14 1.483(8)
C13 H13A 0.9900
C13 H13B 0.9900
C13 H13C 0.9900
C13 H13D 0.9900
C15 C16 1.534(6)
C15 C14 1.5617
C15 C14B 1.584(15)
C15 H15A 0.9900
C15 H15B 0.9900
C15 H15C 0.9900
C15 H15D 0.9900
C14 H14A 0.9900
C14 H14B 0.9900
C14B H14C 0.9900
C14B H14D 0.9900
C16 C17 1.522(8)
C16 H16 1.0000
C18 C19B 1.465(13)
C18 C22 1.530(7)
C18 C19 1.594(9)
C18 H18A 1.0000
C18 H18B 1.0000
C22 C23 1.524(7)
C22 C21 1.539(8)
C22 C21B 1.583(13)
C22 H22A 1.0000
C22 H22B 1.0000
C19 C20 1.509(12)
C19 H19A 0.9900
C19 H19B 0.9900
C20 C21 1.534(11)
C20 H20A 0.9900
C20 H20B 0.9900
C21 H21A 0.9900
C21 H21B 0.9900
C19B C20B 1.480(17)
C19B H19C 0.9900
C19B H19D 0.9900
C20B C21B 1.546(16)
C20B H20C 0.9900
C20B H20D 0.9900
C21B H21C 0.9900
C21B H21D 0.9900
C24 C25 1.536(6)
C24 C32 1.542(6)
C24 H24 1.0000
C25 C26 1.497(7)
C25 H25A 0.9900
C25 H25B 0.9900
C26 C31 1.383(8)
C26 C27 1.403(8)
C27 C28 1.372(9)
C27 H27 0.9500
C28 C29 1.363(10)
C28 H28 0.9500
C29 C30 1.408(12)
C29 H29 0.9500
C30 C31 1.379(8)
C30 H30 0.9500
C31 H31 0.9500
C32 C33 1.502(6)
C32 H32A 0.9900
C32 H32B 0.9900
C34 C35B 1.520(17)
C34 C35 1.554(7)
C34 C38 1.560(7)
C34 H34A 1.0000
C34 H34B 1.0000
C38 C39 1.520(6)
C38 C37 1.524(6)
C38 C37B 1.593(17)
C38 H38A 1.0000
C38 H38B 1.0000
C35 C36 1.479(12)
C35 H35A 0.9900
C35 H35B 0.9900
C36 C37 1.531(10)
C36 H36A 0.9900
C36 H36B 0.9900
C37 H37A 0.9900
C37 H37B 0.9900
C35B C36B 1.51(2)
C35B H35C 0.9900
C35B H35D 0.9900
C36B C37B 1.497(19)
C36B H36C 0.9900
C36B H36D 0.9900
C37B H37C 0.9900
C37B H37D 0.9900
C40 C41 1.534(6)
C40 C44 1.563(5)
C40 H40 1.0000
C41 C42 1.546(6)
C41 H41A 0.9900
C41 H41B 0.9900
C42 C43 1.529(7)
C42 H42A 0.9900
C42 H42B 0.9900
C43 C44 1.558(5)
C43 H43A 0.9900
C43 H43B 0.9900
C44 C45 1.524(6)
C44 H44 1.0000
C46 C48 1.525(6)
C46 C47 1.534(6)
C46 C49 1.541(6)
C47 H47A 0.9800
C47 H47B 0.9800
C47 H47C 0.9800
C48 H48A 0.9800
C48 H48B 0.9800
C48 H48C 0.9800
C50 C51 1.519(7)
C50 H50A 0.9900
C50 H50B 0.9900
C51 C52 1.383(7)
C51 C56 1.398(6)
C52 C53 1.387(7)
C52 H52 0.9500
C53 C54 1.368(6)
C53 H53 0.9500
C54 C55 1.385(8)
C55 C56 1.388(8)
C55 H55 0.9500
C56 H56 0.9500
C1A C4A 1.518(8)
C1A H1A1 0.9800
C1A H1A2 0.9800
C1A H1A3 0.9800
C2A C4A 1.521(7)
C2A H2A1 0.9800
C2A H2A2 0.9800
C2A H2A3 0.9800
C3A C4A 1.521(8)
C3A H3A1 0.9800
C3A H3A2 0.9800
C3A H3A3 0.9800
C6A C7A 1.528(6)
C6A C10A 1.553(6)
C6A H6A 1.0000
C7A C8A 1.536(7)
C7A H7A1 0.9900
C7A H7A2 0.9900
C8A C9A 1.551(8)
C8A H8A1 0.9900
C8A H8A2 0.9900
C9A C10A 1.535(6)
C9A H9A1 0.9900
C9A H9A2 0.9900
C10A C11A 1.509(7)
C10A H10A 1.0000
C12A C13C 1.507(15)
C12A C16A 1.560(7)
C12A C13A 1.564(9)
C12A H12A 1.0000
C12A H12B 1.0000
C16A C17A 1.506(7)
C16A C15A 1.549(9)
C16A C15C 1.551(15)
C16A H16A 1.0000
C16A H16B 1.0000
C13A C14A 1.435(12)
C13A H13E 0.9900
C13A H13F 0.9900
C14A C15A 1.593(12)
C14A H14E 0.9900
C14A H14F 0.9900
C15A H15E 0.9900
C15A H15F 0.9900
C13C C14C 1.452(19)
C13C H13G 0.9900
C13C H13H 0.9900
C14C C15C 1.571(19)
C14C H14G 0.9900
C14C H14H 0.9900
C15C H15G 0.9900
C15C H15H 0.9900
C18A C22A 1.548(7)
C18A C19A 1.573(7)
C18A H18C 1.0000
C19A C20A 1.502(10)
C19A H19E 0.9900
C19A H19F 0.9900
C20A C21A 1.523(9)
C20A H20E 0.9900
C20A H20F 0.9900
C21A C22A 1.519(7)
C21A H21E 0.9900
C21A H21F 0.9900
C22A C23A 1.526(7)
C22A H22C 1.0000
C24A C32A 1.540(5)
C24A C25A 1.541(10)
C24A C25B 1.542(16)
C24A H24A 1.0000
C24A H24B 1.0000
C25A C26A 1.513(9)
C25A H25C 0.9900
C25A H25D 0.9900
C26A C27A 1.3900
C26A C31A 1.3900
C27A C28A 1.3900
C27A H27A 0.9500
C28A C29A 1.3900
C28A H28A 0.9500
C29A C30A 1.3900
C29A H29A 0.9500
C30A C31A 1.3900
C30A H30A 0.9500
C31A H31A 0.9500
C25B C26B 1.521(14)
C25B H25E 0.9900
C25B H25F 0.9900
C26B C27B 1.3900
C26B C31B 1.3900
C27B C28B 1.3900
C27B H27B 0.9500
C28B C29B 1.3900
C28B H28B 0.9500
C29B C30B 1.3900
C29B H29B 0.9500
C30B C31B 1.3900
C30B H30B 0.9500
C31B H31B 0.9500
C32A C33A 1.5029
C32A H32C 0.9900
C32A H32D 0.9900
C34A C35A 1.5299
C34A C38A 1.5678
C34A H34C 1.0000
C35A C36A 1.5501
C35A H35E 0.9900
C35A H35F 0.9900
C36A C37A 1.5315
C36A H36E 0.9900
C36A H36F 0.9900
C37A C38A 1.5494
C37A H37E 0.9900
C37A H37F 0.9900
C38A C39A 1.5105
C38A H38C 1.0000
C40A C41A 1.5252
C40A C44A 1.5704
C40A H40A 1.0000
C41A C42A 1.5527
C41A H41C 0.9900
C41A H41D 0.9900
C42A C43A 1.5350
C42A H42C 0.9900
C42A H42D 0.9900
C43A C44A 1.5378
C43A H43C 0.9900
C43A H43D 0.9900
C44A C45A 1.5332
C44A H44A 1.0000
C46A C49A 1.5271
C46A C48A 1.5362
C46A C47A 1.5472
C47A H47D 0.9800
C47A H47E 0.9800
C47A H47F 0.9800
C48A H48D 0.9800
C48A H48E 0.9800
C48A H48F 0.9800
C50A C51A 1.5363
C50A H50C 0.9900
C50A H50D 0.9900
C51A C52A 1.3733
C51A C56A 1.4070
C52A C53A 1.4002
C52A H52A 0.9500
C53A C54A 1.3873
C53A H53A 0.9500
C54A C55A 1.3985
C55A C56A 1.3449
C55A H55A 0.9500
C56A H56A 0.9500
O1S C2S 1.4192
O1S H8S1 0.9585
C1S C2S 1.5120
C1S H1S1 1.0920
C1S H2S1 1.0910
C1S H3S1 1.0903
C2S C3S 1.5173
C2S H4S1 1.0997
C3S H5S1 1.0933
C3S H6S1 1.0920
C3S H7S1 1.0922
O2S C5S 1.4193
O2S H8S2 0.9584
C4S C5S 1.5119
C4S H1S2 1.0921
C4S H2S2 1.0911
C4S H3S2 1.0903
C5S C6S 1.5174
C5S H4S2 1.0998
C6S H5S2 1.0934
C6S H6S2 1.0919
C6S H7S2 1.0921
O3S C8S 1.4193
O3S H8S3 0.9585
C7S C8S 1.5119
C7S H1S3 1.0920
C7S H2S3 1.0911
C7S H3S3 1.0904
C8S C9S 1.5173
C8S H4S3 1.0998
C9S H5S3 1.0934
C9S H6S3 1.0920
C9S H7S3 1.0920
O4S C11S 1.4192
O4S H8S4 0.9585
C10S C11S 1.5119
C10S H1S4 1.0921
C10S H2S4 1.0910
C10S H3S4 1.0902
C11S C12S 1.5175
C11S H4S4 1.0997
C12S H5S4 1.0934
C12S H6S4 1.0919
C12S H7S4 1.0920

loop_
_geom_hbond_atom_site_label_D
_geom_hbond_atom_site_label_H
_geom_hbond_atom_site_label_A
_geom_hbond_distance_DH
_geom_hbond_distance_HA
_geom_hbond_distance_DA
_geom_hbond_angle_DHA
_geom_hbond_site_symmetry_A
N1 H1N O8 0.88 2.05 2.788(5) 141.2 1_545
N2 H2N O9 0.88 2.10 2.960(5) 166.9 1_545
N3 H3N O2 0.88 2.05 2.865(5) 153.5 .
N4 H4N O3 0.88 2.04 2.807(5) 144.7 .
N5 H5N O4 0.88 1.96 2.793(5) 156.4 .
N6 H6N O5 0.88 2.03 2.855(4) 154.9 .
N7 H7N O6 0.88 1.98 2.822(5) 160.5 .
N8 H8N O18 0.88 2.03 2.805(5) 146.4 1_545
N9 H9N O19 0.88 2.11 2.975(5) 165.9 1_545
N10 H10N O12 0.88 2.08 2.902(5) 154.7 .
N11 H11N O13 0.88 2.05 2.811(5) 144.8 .
N12 H12N O14 0.88 1.96 2.794(5) 156.6 .
N13 H13N O15 0.88 2.01 2.861(5) 162.3 .
N14 H14N O16 0.88 2.01 2.854(5) 161.7 .
O1S H8S1 O6 0.96 1.83 2.783(3) 172.4 .
O2S H8S2 O7 0.96 1.93 2.814(3) 152.1 .

loop_
_geom_torsion_atom_site_label_1
_geom_torsion_atom_site_label_2
_geom_torsion_atom_site_label_3
_geom_torsion_atom_site_label_4
_geom_torsion
C5 O1 C4 C1 -54.1(6)
C5 O1 C4 C2 71.4(6)
C5 O1 C4 C3 -172.3(4)
C4 O1 C5 O2 -6.2(6)
C4 O1 C5 N1 173.9(4)
C6 N1 C5 O2 -2.6(7)
C6 N1 C5 O1 177.3(4)
C5 N1 C6 C7 138.2(4)
C5 N1 C6 C10 -105.0(5)
N1 C6 C7 C8 166.8(4)
C10 C6 C7 C8 42.9(4)
C6 C7 C8 C9 -30.2(5)
C7 C8 C9 C10 5.7(5)
C8 C9 C10 C11 141.1(4)
C8 C9 C10 C6 20.5(5)
N1 C6 C10 C11 74.5(5)
C7 C6 C10 C11 -161.9(4)
N1 C6 C10 C9 -162.3(4)
C7 C6 C10 C9 -38.8(4)
C12 N2 C11 O3 -6.2(6)
C12 N2 C11 C10 173.5(4)
C9 C10 C11 O3 -50.7(5)
C6 C10 C11 O3 65.9(5)
C9 C10 C11 N2 129.6(4)
C6 C10 C11 N2 -113.7(4)
C11 N2 C12 C13 166.8(4)
C11 N2 C12 C16 -76.2(5)
N2 C12 C13 C14B 159.3(8)
C16 C12 C13 C14B 38.4(9)
N2 C12 C13 C14 104.0(5)
C16 C12 C13 C14 -16.9(6)
C14B C13 C14 C15 -53.8(8)
C12 C13 C14 C15 38.4(4)
C16 C15 C14 C13 -45.0(3)
C14B C15 C14 C13 51.7(8)
C14 C13 C14B C15 52.6(7)
C12 C13 C14B C15 -49.3(11)
C16 C15 C14B C13 42.3(12)
C14 C15 C14B C13 -52.3(8)
C14 C15 C16 C17 156.7(3)
C14B C15 C16 C17 105.2(8)
C14 C15 C16 C12 34.1(3)
C14B C15 C16 C12 -17.3(8)
N2 C12 C16 C17 104.1(4)
C13 C12 C16 C17 -134.5(4)
N2 C12 C16 C15 -133.1(4)
C13 C12 C16 C15 -11.7(5)
C18 N3 C17 O4 -2.3(7)
C18 N3 C17 C16 -179.6(4)
C15 C16 C17 O4 -55.2(6)
C12 C16 C17 O4 63.2(5)
C15 C16 C17 N3 122.2(4)
C12 C16 C17 N3 -119.3(4)
C17 N3 C18 C19B 121.3(9)
C17 N3 C18 C22 -107.4(5)
C17 N3 C18 C19 142.2(6)
N3 C18 C22 C23 95.7(4)
C19B C18 C22 C23 -141.4(9)
C19 C18 C22 C23 -144.2(5)
N3 C18 C22 C21 -140.0(5)
C19B C18 C22 C21 -17.0(11)
C19 C18 C22 C21 -19.9(6)
N3 C18 C22 C21B -140.9(8)
C19B C18 C22 C21B -18.0(11)
C19 C18 C22 C21B -20.8(9)
N3 C18 C19 C20 110.7(7)
C19B C18 C19 C20 179(3)
C22 C18 C19 C20 -7.5(7)
C18 C19 C20 C21 31.6(9)
C19 C20 C21 C22 -40.6(8)
C23 C22 C21 C20 164.6(5)
C18 C22 C21 C20 38.8(7)
C21B C22 C21 C20 42(3)
N3 C18 C19B C20B 119.0(10)
C22 C18 C19B C20B -7.2(14)
C19 C18 C19B C20B 0.5(18)
C18 C19B C20B C21B 30.2(15)
C19B C20B C21B C22 -44.5(16)
C23 C22 C21B C20B 152.7(10)
C18 C22 C21B C20B 34.8(12)
C21 C22 C21B C20B -143(4)
C24 N4 C23 O5 -2.9(7)
C24 N4 C23 C22 174.8(4)
C18 C22 C23 O5 77.4(5)
C21 C22 C23 O5 -48.0(7)
C21B C22 C23 O5 -29.8(10)
C18 C22 C23 N4 -100.3(4)
C21 C22 C23 N4 134.3(6)
C21B C22 C23 N4 152.5(9)
C23 N4 C24 C25 145.9(4)
C23 N4 C24 C32 -93.0(5)
N4 C24 C25 C26 -68.7(5)
C32 C24 C25 C26 169.8(4)
C24 C25 C26 C31 -86.3(6)
C24 C25 C26 C27 94.0(6)
C31 C26 C27 C28 0.4(8)
C25 C26 C27 C28 -179.8(5)
C26 C27 C28 C29 -1.3(9)
C27 C28 C29 C30 1.7(10)
C28 C29 C30 C31 -1.4(11)
C29 C30 C31 C26 0.5(10)
C27 C26 C31 C30 -0.1(8)
C25 C26 C31 C30 -179.8(5)
N4 C24 C32 C33 86.6(4)
C25 C24 C32 C33 -152.1(4)
C34 N5 C33 O6 -0.2(6)
C34 N5 C33 C32 179.3(4)
C24 C32 C33 O6 68.3(5)
C24 C32 C33 N5 -111.2(4)
C33 N5 C34 C35B 132(2)
C33 N5 C34 C35 137.5(6)
C33 N5 C34 C38 -106.0(4)
N5 C34 C38 C39 108.3(4)
C35B C34 C38 C39 -136(2)
C35 C34 C38 C39 -130.1(5)
N5 C34 C38 C37 -125.9(5)
C35B C34 C38 C37 -10(2)
C35 C34 C38 C37 -4.2(6)
N5 C34 C38 C37B -134.4(8)
C35B C34 C38 C37B -19(2)
C35 C34 C38 C37B -12.8(9)
N5 C34 C35 C36 100.7(6)
C35B C34 C35 C36 128(14)
C38 C34 C35 C36 -20.7(7)
C34 C35 C36 C37 38.0(7)
C39 C38 C37 C36 148.7(5)
C34 C38 C37 C36 26.4(7)
C37B C38 C37 C36 69(4)
C35 C36 C37 C38 -39.9(7)
N5 C34 C35B C36B 159(2)
C35 C34 C35B C36B 5(11)
C38 C34 C35B C36B 38(3)
C34 C35B C36B C37B -42(3)
C35B C36B C37B C38 34(3)
C39 C38 C37B C36B 106.0(15)
C37 C38 C37B C36B -148(5)
C34 C38 C37B C36B -9.0(16)
C40 N6 C39 O7 -8.0(7)
C40 N6 C39 C38 168.9(4)
C37 C38 C39 O7 -40.3(7)
C34 C38 C39 O7 80.8(5)
C37B C38 C39 O7 -26.9(11)
C37 C38 C39 N6 142.8(5)
C34 C38 C39 N6 -96.1(4)
C37B C38 C39 N6 156.2(10)
C39 N6 C40 C41 135.3(4)
C39 N6 C40 C44 -107.2(4)
N6 C40 C41 C42 160.0(3)
C44 C40 C41 C42 38.4(4)
C40 C41 C42 C43 -43.6(4)
C41 C42 C43 C44 31.9(5)
C42 C43 C44 C45 109.1(4)
C42 C43 C44 C40 -8.2(5)
N6 C40 C44 C45 97.8(4)
C41 C40 C44 C45 -139.8(3)
N6 C40 C44 C43 -141.3(4)
C41 C40 C44 C43 -18.9(4)
C46 N7 C45 O8 -4.1(6)
C46 N7 C45 C44 171.6(3)
C43 C44 C45 O8 -25.1(5)
C40 C44 C45 O8 90.7(4)
C43 C44 C45 N7 159.2(3)
C40 C44 C45 N7 -84.9(4)
C45 N7 C46 C48 167.6(3)
C45 N7 C46 C47 -70.5(5)
C45 N7 C46 C49 50.6(5)
C50 O10 C49 O9 5.6(6)
C50 O10 C49 C46 -177.9(3)
N7 C46 C49 O9 -141.4(4)
C48 C46 C49 O9 100.8(5)
C47 C46 C49 O9 -19.6(6)
N7 C46 C49 O10 42.0(5)
C48 C46 C49 O10 -75.8(4)
C47 C46 C49 O10 163.8(4)
C49 O10 C50 C51 135.6(4)
O10 C50 C51 C52 3.0(6)
O10 C50 C51 C56 -177.2(4)
C56 C51 C52 C53 2.0(7)
C50 C51 C52 C53 -178.2(4)
C51 C52 C53 C54 -0.4(7)
C52 C53 C54 C55 -2.3(7)
C52 C53 C54 Br1A 173.0(8)
C52 C53 C54 Br1 178.7(3)
C55 Br1A C54 C53 -175.9(10)
C55 Br1A C54 Br1 167.0(14)
C53 C54 C55 C56 3.3(7)
Br1A C54 C55 C56 -173.4(6)
Br1 C54 C55 C56 -177.7(4)
C53 C54 C55 Br1A 176.7(8)
Br1 C54 C55 Br1A -4.3(5)
C54 Br1A C55 C56 17.0(16)
C54 C55 C56 C51 -1.7(7)
Br1A C55 C56 C51 -14.4(17)
C52 C51 C56 C55 -0.9(7)
C50 C51 C56 C55 179.3(4)
C5A O11 C4A C1A -56.9(6)
C5A O11 C4A C3A -174.5(4)
C5A O11 C4A C2A 67.8(6)
C6A N8 C5A O12 -1.1(7)
C6A N8 C5A O11 178.8(4)
C4A O11 C5A O12 -6.0(6)
C4A O11 C5A N8 174.1(4)
C5A N8 C6A C7A 132.8(4)
C5A N8 C6A C10A -110.4(5)
N8 C6A C7A C8A 167.2(4)
C10A C6A C7A C8A 43.9(4)
C6A C7A C8A C9A -31.1(5)
C7A C8A C9A C10A 6.2(6)
C8A C9A C10A C11A 140.5(4)
C8A C9A C10A C6A 20.6(5)
N8 C6A C10A C11A 74.7(5)
C7A C6A C10A C11A -162.3(4)
N8 C6A C10A C9A -162.9(4)
C7A C6A C10A C9A -39.9(5)
C12A N9 C11A O13 -5.8(7)
C12A N9 C11A C10A 171.5(4)
C9A C10A C11A O13 -48.2(6)
C6A C10A C11A O13 67.5(5)
C9A C10A C11A N9 134.4(4)
C6A C10A C11A N9 -109.8(4)
C11A N9 C12A C13C 156.3(11)
C11A N9 C12A C16A -75.4(6)
C11A N9 C12A C13A 170.6(5)
N9 C12A C16A C17A 102.8(5)
C13C C12A C16A C17A -132.3(13)
C13A C12A C16A C17A -136.5(5)
N9 C12A C16A C15A -133.9(6)
C13C C12A C16A C15A -9.0(14)
C13A C12A C16A C15A -13.2(8)
N9 C12A C16A C15C -131.5(14)
C13C C12A C16A C15C -6.7(19)
C13A C12A C16A C15C -10.9(14)
N9 C12A C13A C14A 104.9(8)
C13C C12A C13A C14A -179(6)
C16A C12A C13A C14A -14.9(9)
C12A C13A C14A C15A 36.6(10)
C17A C16A C15A C14A 157.2(6)
C15C C16A C15A C14A 21(8)
C12A C16A C15A C14A 32.8(8)
C13A C14A C15A C16A -42.1(9)
N9 C12A C13C C14C 153.5(14)
C16A C12A C13C C14C 27(2)
C13A C12A C13C C14C 45(4)
C12A C13C C14C C15C -35(2)
C17A C16A C15C C14C 105.6(16)
C15A C16A C15C C14C 153(10)
C12A C16A C15C C14C -16(2)
C13C C14C C15C C16A 35(3)
C18A N10 C17A O14 -2.6(7)
C18A N10 C17A C16A 179.9(4)
C15A C16A C17A O14 -60.6(7)
C15C C16A C17A O14 -51.9(11)
C12A C16A C17A O14 61.4(6)
C15A C16A C17A N10 117.0(6)
C15C C16A C17A N10 125.6(11)
C12A C16A C17A N10 -121.0(4)
C17A N10 C18A C22A -104.4(5)
C17A N10 C18A C19A 141.4(5)
N10 C18A C19A C20A 109.0(5)
C22A C18A C19A C20A -10.9(6)
C18A C19A C20A C21A 35.6(6)
C19A C20A C21A C22A -45.9(6)
C20A C21A C22A C23A 164.5(5)
C20A C21A C22A C18A 39.8(6)
N10 C18A C22A C21A -138.9(4)
C19A C18A C22A C21A -18.1(5)
N10 C18A C22A C23A 96.5(5)
C19A C18A C22A C23A -142.6(4)
C24A N11 C23A O15 -1.1(7)
C24A N11 C23A C22A 177.8(4)
C21A C22A C23A O15 -45.8(6)
C18A C22A C23A O15 75.4(5)
C21A C22A C23A N11 135.3(5)
C18A C22A C23A N11 -103.5(5)
C23A N11 C24A C32A -97.1(5)
C23A N11 C24A C25A 142.9(6)
C23A N11 C24A C25B 139.6(8)
N11 C24A C25A C26A -62.7(12)
C32A C24A C25A C26A 176.6(9)
C25B C24A C25A C26A 78(13)
C24A C25A C26A C27A 92.8(12)
C24A C25A C26A C31A -89.3(12)
C31A C26A C27A C28A 0.0
C25A C26A C27A C28A 177.9(6)
C26A C27A C28A C29A 0.0
C27A C28A C29A C30A 0.0
C28A C29A C30A C31A 0.0
C29A C30A C31A C26A 0.0
C27A C26A C31A C30A 0.0
C25A C26A C31A C30A -178.0(6)
N11 C24A C25B C26B -80(2)
C32A C24A C25B C26B 156.1(15)
C25A C24A C25B C26B -121(16)
C24A C25B C26B C27B 97.8(19)
C24A C25B C26B C31B -80(2)
C31B C26B C27B C28B 0.0
C25B C26B C27B C28B -177.9(7)
C26B C27B C28B C29B 0.0
C27B C28B C29B C30B 0.0
C28B C29B C30B C31B 0.0
C29B C30B C31B C26B 0.0
C27B C26B C31B C30B 0.0
C25B C26B C31B C30B 177.6(8)
N11 C24A C32A C33A 86.8(3)
C25A C24A C32A C33A -153.6(8)
C25B C24A C32A C33A -148.6(15)
C34A N12 C33A O16 1.3(5)
C34A N12 C33A C32A -179.0(2)
C24A C32A C33A O16 74.8(3)
C24A C32A C33A N12 -104.9(3)
C33A N12 C34A C35A 130.5(3)
C33A N12 C34A C38A -111.3(3)
N12 C34A C35A C36A 157.87(17)
C38A C34A C35A C36A 35.1
C34A C35A C36A C37A -45.4
C35A C36A C37A C38A 38.1
C36A C37A C38A C39A 102.6
C36A C37A C38A C34A -16.4
N12 C34A C38A C39A 103.41(17)
C35A C34A C38A C39A -134.5
N12 C34A C38A C37A -133.93(17)
C35A C34A C38A C37A -11.8
C40A N13 C39A O17 -6.6(4)
C40A N13 C39A C38A 170.10(19)
C37A C38A C39A O17 -28.48(19)
C34A C38A C39A O17 88.65(19)
C37A C38A C39A N13 154.75(16)
C34A C38A C39A N13 -88.12(16)
C39A N13 C40A C41A 134.1(2)
C39A N13 C40A C44A -109.6(3)
N13 C40A C41A C42A 161.11(15)
C44A C40A C41A C42A 39.9
C40A C41A C42A C43A -44.2
C41A C42A C43A C44A 31.2
C42A C43A C44A C45A 109.5
C42A C43A C44A C40A -6.9
N13 C40A C44A C45A 97.45(15)
C41A C40A C44A C45A -140.7
N13 C40A C44A C43A -142.45(15)
C41A C40A C44A C43A -20.6
C46A N14 C45A O18 -4.0(4)
C46A N14 C45A C44A 171.87(17)
C43A C44A C45A O18 -25.80(17)
C40A C44A C45A O18 89.73(17)
C43A C44A C45A N14 158.34(16)
C40A C44A C45A N14 -86.13(16)
C45A N14 C46A C49A 48.9(3)
C45A N14 C46A C48A 168.1(2)
C45A N14 C46A C47A -71.6(3)
C50A O20 C49A O19 7.2(4)
C50A O20 C49A C46A -177.27(16)
N14 C46A C49A O19 -139.0(3)
C48A C46A C49A O19 102.4(2)
C47A C46A C49A O19 -18.2(2)
N14 C46A C49A O20 45.47(19)
C48A C46A C49A O20 -73.05(14)
C47A C46A C49A O20 166.36(14)
C49A O20 C50A C51A 131.60(19)
O20 C50A C51A C52A 5.68(12)
O20 C50A C51A C56A -175.63(13)
C56A C51A C52A C53A 0.2
C50A C51A C52A C53A 178.9
C51A C52A C53A C54A 2.2
C52A C53A C54A C55A -3.5
C52A C53A C54A Br2 178.33(7)
C52A C53A C54A Br2A -178.8(2)
C53A C54A C55A C56A 2.3
Br2 C54A C55A C56A -179.56(7)
Br2A C54A C55A C56A 176.0(3)
C54A C55A C56A C51A 0.3
C52A C51A C56A C55A -1.5
C50A C51A C56A C55A 179.8
